data_7063261
loop_
_publ_author_name
'Srivastava, Devyani'
'Daniel, Omoding'
'Kushwaha, Aparna'
'Kociok-K\"ohn, Gabriele'
'Gosavi, Suresh W.'
'Chauhan, Ratna'
'Muddassir, Mohd.'
'Kumar, Abhinav'

_publ_section_title
;
 New heteroleptic bis-(diphenylphosphino)ethane appended
 dialkyldithiophosphate cobalt(iii) cations: apt electrocatalysts for the
 heterogeneous oxygen evolution reaction and homogeneous hydrogen
 evolution reaction
;
_journal_issue 27
_journal_name_full 'New Journal of Chemistry'
_journal_page_first 12217
_journal_page_last 12226
_journal_paper_doi 10.1039/D4NJ02358G
_journal_volume 48
_journal_year 2024
_chemical_formula_moiety 'C34 H44 Co O4 P4 S4, C24 H20 B'
_chemical_formula_sum 'C58 H64 B Co O4 P4 S4'
_chemical_formula_weight 1146.95
_space_group_crystal_system triclinic
_space_group_IT_number 2
_space_group_name_Hall '-P 1'
_space_group_name_H-M_alt 'P -1'
_atom_sites_solution_hydrogens geom
_atom_sites_solution_primary dual
_audit_creation_method SHELXL-2018/3
_audit_update_record
;
2024-05-17 deposited with the CCDC.	2024-06-10 downloaded from the CCDC.
;
_cell_angle_alpha 90.966(6)
_cell_angle_beta 93.440(6)
_cell_angle_gamma 98.915(5)
_cell_formula_units_Z 4
_cell_length_a 11.4920(7)
_cell_length_b 18.9820(13)
_cell_length_c 25.9740(19)
_cell_measurement_reflns_used 4300
_cell_measurement_temperature 150(2)
_cell_measurement_theta_max 26.2550
_cell_measurement_theta_min 3.3500
_cell_volume 5585.5(7)
_computing_cell_refinement 'CrysAlisPro 1.171.42.49 (Rigaku OD, 2022)'
_computing_data_collection 'CrysAlisPro 1.171.42.49 (Rigaku OD, 2022)'
_computing_data_reduction 'CrysAlisPro 1.171.42.49 (Rigaku OD, 2022)'
_computing_molecular_graphics 'ORTEP3 for Windows - Farrugia, L. J. J. Appl. Crystallogr. 1997, 30, 565'
_computing_publication_material
;
 'WinGX publication routines, Farrugia, 
 L. J., J. Appl. Crystallogr., 1999, 32, 837-838
;
_computing_structure_refinement
;
 SHELXL-2018/3 (Sheldrick, 2018)
 Sheldrick GM (2008) Acta Crystallogr A64:112--122 and 
 C. B. H\"ubschle, G. M. Sheldrick and B. Dittrich
 ShelXle: a Qt graphical user interface for SHELXL
 J. Appl. Cryst., 44, (2011) 1281-1284.
;
_computing_structure_solution
; 
 SHELXT
 Sheldrick, G. M. (2008). Acta Cryst. A64, 112-122.
;
_diffrn_ambient_environment N~2~
_diffrn_ambient_temperature 149.9(6)
_diffrn_detector 'CCD plate'
_diffrn_detector_area_resol_mean 8.0734
_diffrn_detector_type EosS2
_diffrn_measured_fraction_theta_full 0.998
_diffrn_measured_fraction_theta_max 0.970
_diffrn_measurement_device 'four-circle diffractometer'
_diffrn_measurement_device_type 'New Xcalibur, EosS2'
_diffrn_measurement_method '\w scans'
_diffrn_radiation_monochromator graphite
_diffrn_radiation_probe x-ray
_diffrn_radiation_type 'Mo K\a'
_diffrn_radiation_wavelength 0.71073
_diffrn_reflns_av_unetI/netI 0.1353
_diffrn_reflns_Laue_measured_fraction_full 0.998
_diffrn_reflns_Laue_measured_fraction_max 0.970
_diffrn_reflns_limit_h_max 14
_diffrn_reflns_limit_h_min -14
_diffrn_reflns_limit_k_max 23
_diffrn_reflns_limit_k_min -23
_diffrn_reflns_limit_l_max 32
_diffrn_reflns_limit_l_min -32
_diffrn_reflns_number 24627
_diffrn_reflns_point_group_measured_fraction_full 0.998
_diffrn_reflns_point_group_measured_fraction_max 0.970
_diffrn_reflns_theta_full 25.242
_diffrn_reflns_theta_max 26.433
_diffrn_reflns_theta_min 2.818
_diffrn_source 'fine-focus sealed X-ray tube'
_diffrn_source_type 'Enhance (Mo) X-ray Source'
_exptl_absorpt_coefficient_mu 0.617
_exptl_absorpt_correction_T_max 1.00000
_exptl_absorpt_correction_T_min 0.32801
_exptl_absorpt_correction_type multi-scan
_exptl_absorpt_process_details
;
CrysAlisPro 1.171.42.49 (Rigaku Oxford Diffraction, 2022)
Empirical absorption correction using spherical harmonics,
implemented in SCALE3 ABSPACK scaling algorithm.
;
_exptl_crystal_colour green
_exptl_crystal_density_diffrn 1.364
_exptl_crystal_description block
_exptl_crystal_F_000 2400
_exptl_crystal_size_max 0.965
_exptl_crystal_size_mid 0.185
_exptl_crystal_size_min 0.126
_refine_diff_density_max 1.025
_refine_diff_density_min -1.129
_refine_diff_density_rms 0.111
_refine_ls_extinction_method none
_refine_ls_goodness_of_fit_ref 0.961
_refine_ls_hydrogen_treatment constr
_refine_ls_matrix_type full
_refine_ls_number_parameters 1306
_refine_ls_number_reflns 24627
_refine_ls_number_restraints 0
_refine_ls_restrained_S_all 0.961
_refine_ls_R_factor_all 0.0982
_refine_ls_R_factor_gt 0.0594
_refine_ls_shift/su_max 0.001
_refine_ls_shift/su_mean 0.000
_refine_ls_structure_factor_coef Fsqd
_refine_ls_weighting_details 'w=1/[\s^2^(Fo^2^)+(0.0625P)^2^] where P=(Fo^2^+2Fc^2^)/3'
_refine_ls_weighting_scheme calc
_refine_ls_wR_factor_gt 0.1205
_refine_ls_wR_factor_ref 0.1319
_reflns_Friedel_coverage 0.000
_reflns_number_gt 15849
_reflns_number_total 24627
_reflns_threshold_expression 'I > 2\s(I)'
_twin_special_details
;
Component 2 rotated by -179.9921\% 
around [0.00 0.00 1.00] (reciprocal) or [0.14 0.04 0.99] (direct)
;
_cod_data_source_file d4nj02358g2.cif
_cod_data_source_block e22gkk5
_cod_depositor_comments 'Adding full bibliography for 7063261--7063262.cif.'
_cod_database_code 7063261
_shelx_shelxl_version_number 2018/3
_shelx_space_group_comment
;
The symmetry employed for this shelxl refinement is uniquely defined
by the following loop, which should always be used as a source of
symmetry information in preference to the above space-group names.
They are only intended as comments.
;
_shelx_estimated_absorpt_t_min 0.587
_shelx_estimated_absorpt_t_max 0.926
_oxdiff_exptl_absorpt_empirical_full_min 0.558
_oxdiff_exptl_absorpt_empirical_full_max 1.647
_oxdiff_exptl_absorpt_empirical_details
;
Empirical correction (ABSPACK) includes:
- Absorption correction using spherical harmonics
- Frame scaling
;
_oxdiff_twin_integration_method simultaneous

loop_
_space_group_symop_operation_xyz
'x, y, z'
'-x, -y, -z'

loop_
_atom_site_label
_atom_site_type_symbol
_atom_site_fract_x
_atom_site_fract_y
_atom_site_fract_z
_atom_site_U_iso_or_equiv
_atom_site_adp_type
_atom_site_occupancy
_atom_site_site_symmetry_order
_atom_site_calc_flag
_atom_site_refinement_flags_posn
_atom_site_refinement_flags_adp
_atom_site_refinement_flags_occupancy
_atom_site_disorder_assembly
_atom_site_disorder_group
C1 C 0.5780(6) 0.1750(3) 0.4639(2) 0.0230(16) Uani 1 1 d . . . . .
H1A H 0.597217 0.125975 0.462959 0.028 Uiso 1 1 calc R U . . .
H1B H 0.491108 0.172130 0.462871 0.028 Uiso 1 1 calc R U . . .
C2 C 0.6276(5) 0.2165(3) 0.4186(2) 0.0199(16) Uani 1 1 d . . . . .
H2A H 0.604444 0.264607 0.418642 0.024 Uiso 1 1 calc R U . . .
H2B H 0.596437 0.191391 0.385753 0.024 Uiso 1 1 calc R U . . .
C3 C 0.8242(5) 0.1394(3) 0.3987(2) 0.0129(13) Uani 1 1 d . . . . .
C4 C 0.7487(6) 0.0989(3) 0.3623(2) 0.0219(16) Uani 1 1 d . . . . .
H4 H 0.674405 0.112401 0.352499 0.026 Uiso 1 1 calc R U . . .
C5 C 0.7813(6) 0.0387(3) 0.3401(3) 0.0292(17) Uani 1 1 d . . . . .
H5 H 0.728951 0.010719 0.315249 0.035 Uiso 1 1 calc R U . . .
C6 C 0.8885(6) 0.0193(3) 0.3537(3) 0.0296(17) Uani 1 1 d . . . . .
H6 H 0.910132 -0.022227 0.338396 0.035 Uiso 1 1 calc R U . . .
C7 C 0.9648(6) 0.0593(3) 0.3893(2) 0.0268(17) Uani 1 1 d . . . . .
H7 H 1.039304 0.045656 0.398423 0.032 Uiso 1 1 calc R U . . .
C8 C 0.9335(5) 0.1198(3) 0.4121(2) 0.0207(15) Uani 1 1 d . . . . .
H8 H 0.986602 0.147653 0.436717 0.025 Uiso 1 1 calc R U . . .
C9 C 0.8413(5) 0.2864(3) 0.3756(2) 0.0180(15) Uani 1 1 d . . . . .
C10 C 0.7751(6) 0.3382(3) 0.3587(2) 0.0263(17) Uani 1 1 d . . . . .
H10 H 0.704736 0.343647 0.374711 0.032 Uiso 1 1 calc R U . . .
C11 C 0.8110(6) 0.3811(4) 0.3193(2) 0.0331(19) Uani 1 1 d . . . . .
H11 H 0.762681 0.414129 0.306608 0.040 Uiso 1 1 calc R U . . .
C12 C 0.9168(7) 0.3774(4) 0.2974(2) 0.0342(19) Uani 1 1 d . . . . .
H12 H 0.941920 0.408432 0.270600 0.041 Uiso 1 1 calc R U . . .
C13 C 0.9865(6) 0.3275(3) 0.3152(2) 0.0298(17) Uani 1 1 d . . . . .
H13 H 1.059826 0.324766 0.300870 0.036 Uiso 1 1 calc R U . . .
C14 C 0.9472(6) 0.2822(3) 0.3539(2) 0.0250(16) Uani 1 1 d . . . . .
H14 H 0.993540 0.247726 0.365648 0.030 Uiso 1 1 calc R U . . .
C15 C 0.5719(5) 0.3015(3) 0.5287(2) 0.0171(15) Uani 1 1 d . . . . .
C16 C 0.4717(6) 0.3085(4) 0.4972(3) 0.0317(19) Uani 1 1 d . . . . .
H16 H 0.441302 0.272062 0.472259 0.038 Uiso 1 1 calc R U . . .
C17 C 0.4162(8) 0.3676(4) 0.5018(3) 0.055(3) Uani 1 1 d . . . . .
H17 H 0.348641 0.372371 0.479985 0.067 Uiso 1 1 calc R U . . .
C18 C 0.4605(7) 0.4199(4) 0.5387(3) 0.054(2) Uani 1 1 d . . . . .
H18 H 0.423565 0.461117 0.541774 0.065 Uiso 1 1 calc R U . . .
C19 C 0.5569(7) 0.4132(4) 0.5710(3) 0.038(2) Uani 1 1 d . . . . .
H19 H 0.583939 0.448551 0.597125 0.046 Uiso 1 1 calc R U . . .
C20 C 0.6155(6) 0.3545(3) 0.5655(2) 0.0270(17) Uani 1 1 d . . . . .
H20 H 0.684395 0.350804 0.586818 0.032 Uiso 1 1 calc R U . . .
C21 C 0.5911(5) 0.1678(3) 0.5755(2) 0.0157(14) Uani 1 1 d . . . . .
C22 C 0.5422(6) 0.0970(4) 0.5666(3) 0.0298(18) Uani 1 1 d . . . . .
H22 H 0.538345 0.076146 0.532944 0.036 Uiso 1 1 calc R U . . .
C23 C 0.4988(6) 0.0567(4) 0.6073(3) 0.0347(19) Uani 1 1 d . . . . .
H23 H 0.464811 0.008182 0.600990 0.042 Uiso 1 1 calc R U . . .
C24 C 0.5037(6) 0.0845(4) 0.6557(3) 0.0345(19) Uani 1 1 d . . . . .
H24 H 0.475042 0.055720 0.683207 0.041 Uiso 1 1 calc R U . . .
C25 C 0.5509(6) 0.1555(4) 0.6647(2) 0.0339(18) Uani 1 1 d . . . . .
H25 H 0.552860 0.175938 0.698431 0.041 Uiso 1 1 calc R U . . .
C26 C 0.5950(6) 0.1967(4) 0.6253(2) 0.0274(17) Uani 1 1 d . . . . .
H26 H 0.628427 0.245160 0.632018 0.033 Uiso 1 1 calc R U . . .
C27 C 1.1507(6) 0.4357(4) 0.4178(3) 0.038(2) Uani 1 1 d . . . . .
H27A H 1.208822 0.453651 0.446551 0.045 Uiso 1 1 calc R U . . .
H27B H 1.172414 0.391413 0.403141 0.045 Uiso 1 1 calc R U . . .
C28 C 1.1482(6) 0.4897(4) 0.3780(3) 0.042(2) Uani 1 1 d . . . . .
H28A H 1.223171 0.496307 0.361210 0.063 Uiso 1 1 calc R U . . .
H28B H 1.136597 0.535036 0.393959 0.063 Uiso 1 1 calc R U . . .
H28C H 1.083263 0.473810 0.352176 0.063 Uiso 1 1 calc R U . . .
C29 C 1.1125(8) 0.4116(4) 0.5799(3) 0.054(2) Uani 1 1 d . . . . .
H29A H 1.149480 0.367846 0.580381 0.065 Uiso 1 1 calc R U . . .
H29B H 1.037453 0.401602 0.597239 0.065 Uiso 1 1 calc R U . . .
C30 C 1.1911(7) 0.4697(4) 0.6073(3) 0.057(2) Uani 1 1 d . . . . .
H30A H 1.266474 0.478081 0.590855 0.085 Uiso 1 1 calc R U . . .
H30B H 1.204932 0.457043 0.643291 0.085 Uiso 1 1 calc R U . . .
H30C H 1.154875 0.513187 0.606036 0.085 Uiso 1 1 calc R U . . .
C31 C 1.1358(6) 0.1819(4) 0.5884(3) 0.0333(19) Uani 1 1 d . . . . .
H31A H 1.144716 0.234622 0.591123 0.040 Uiso 1 1 calc R U . . .
H31B H 1.123838 0.167405 0.551464 0.040 Uiso 1 1 calc R U . . .
C32 C 1.2440(6) 0.1571(4) 0.6117(3) 0.043(2) Uani 1 1 d . . . . .
H32A H 1.314311 0.186300 0.599420 0.065 Uiso 1 1 calc R U . . .
H32B H 1.243250 0.107038 0.601553 0.065 Uiso 1 1 calc R U . . .
H32C H 1.245333 0.161581 0.649379 0.065 Uiso 1 1 calc R U . . .
C33 C 0.8549(6) 0.1242(4) 0.6927(2) 0.0296(17) Uani 1 1 d . . . . .
H33A H 0.814686 0.163065 0.705346 0.036 Uiso 1 1 calc R U . . .
H33B H 0.940756 0.137317 0.701370 0.036 Uiso 1 1 calc R U . . .
C34 C 0.8084(6) 0.0551(3) 0.7172(3) 0.0352(18) Uani 1 1 d . . . . .
H34A H 0.723004 0.043597 0.709398 0.053 Uiso 1 1 calc R U . . .
H34B H 0.824897 0.059730 0.754705 0.053 Uiso 1 1 calc R U . . .
H34C H 0.847030 0.016805 0.703568 0.053 Uiso 1 1 calc R U . . .
C41 C 0.1580(5) 0.7182(3) 1.0775(2) 0.0143(14) Uani 1 1 d . . . . .
H41A H 0.135250 0.693325 1.109454 0.017 Uiso 1 1 calc R U . . .
H41B H 0.136423 0.766598 1.079241 0.017 Uiso 1 1 calc R U . . .
C42 C 0.0956(5) 0.6771(3) 1.0308(2) 0.0158(14) Uani 1 1 d . . . . .
H42A H 0.008995 0.673237 1.032362 0.019 Uiso 1 1 calc R U . . .
H42B H 0.116222 0.628374 1.029252 0.019 Uiso 1 1 calc R U . . .
C43 C 0.0729(5) 0.6743(3) 0.9183(2) 0.0166(15) Uani 1 1 d . . . . .
C44 C 0.0226(6) 0.6039(3) 0.9224(2) 0.0242(16) Uani 1 1 d . . . . .
H44 H 0.028194 0.581035 0.954511 0.029 Uiso 1 1 calc R U . . .
C45 C -0.0365(6) 0.5659(4) 0.8794(3) 0.0311(18) Uani 1 1 d . . . . .
H45 H -0.071190 0.517461 0.882252 0.037 Uiso 1 1 calc R U . . .
C46 C -0.0443(6) 0.5991(4) 0.8330(2) 0.0296(17) Uani 1 1 d . . . . .
H46 H -0.083264 0.572883 0.803750 0.036 Uiso 1 1 calc R U . . .
C47 C 0.0034(6) 0.6696(3) 0.8281(2) 0.0243(16) Uani 1 1 d . . . . .
H47 H -0.003506 0.691946 0.795811 0.029 Uiso 1 1 calc R U . . .
C48 C 0.0626(5) 0.7085(3) 0.8712(2) 0.0167(14) Uani 1 1 d . . . . .
H48 H 0.095149 0.757314 0.868332 0.020 Uiso 1 1 calc R U . . .
C49 C 0.0662(5) 0.8035(3) 0.9738(2) 0.0108(13) Uani 1 1 d . . . . .
C50 C -0.0300(5) 0.8046(3) 1.0037(2) 0.0193(15) Uani 1 1 d . . . . .
H50 H -0.053959 0.766159 1.025617 0.023 Uiso 1 1 calc R U . . .
C51 C -0.0908(6) 0.8626(4) 1.0013(3) 0.0311(18) Uani 1 1 d . . . . .
H51 H -0.157048 0.863082 1.021418 0.037 Uiso 1 1 calc R U . . .
C52 C -0.0564(6) 0.9190(4) 0.9704(2) 0.0299(18) Uani 1 1 d . . . . .
H52 H -0.098702 0.958225 0.969252 0.036 Uiso 1 1 calc R U . . .
C53 C 0.0396(6) 0.9187(3) 0.9408(2) 0.0228(16) Uani 1 1 d . . . . .
H53 H 0.063089 0.957730 0.919282 0.027 Uiso 1 1 calc R U . . .
C54 C 0.1022(5) 0.8613(3) 0.9424(2) 0.0162(14) Uani 1 1 d . . . . .
H54 H 0.168699 0.861300 0.922390 0.019 Uiso 1 1 calc R U . . .
C55 C 0.3526(5) 0.6378(3) 1.0925(2) 0.0166(14) Uani 1 1 d . . . . .
C56 C 0.2859(6) 0.5997(3) 1.1284(2) 0.0235(16) Uani 1 1 d . . . . .
H56 H 0.217899 0.616318 1.139965 0.028 Uiso 1 1 calc R U . . .
C57 C 0.3184(6) 0.5368(4) 1.1476(3) 0.0360(19) Uani 1 1 d . . . . .
H57 H 0.270698 0.509928 1.171228 0.043 Uiso 1 1 calc R U . . .
C58 C 0.4187(6) 0.5136(4) 1.1326(3) 0.0341(19) Uani 1 1 d . . . . .
H58 H 0.441351 0.471559 1.146756 0.041 Uiso 1 1 calc R U . . .
C59 C 0.4869(6) 0.5511(3) 1.0971(2) 0.0284(17) Uani 1 1 d . . . . .
H59 H 0.555242 0.534256 1.086076 0.034 Uiso 1 1 calc R U . . .
C60 C 0.4551(5) 0.6133(3) 1.0777(2) 0.0202(15) Uani 1 1 d . . . . .
H60 H 0.503273 0.639750 1.053976 0.024 Uiso 1 1 calc R U . . .
C61 C 0.3897(6) 0.7853(3) 1.1224(2) 0.0167(14) Uani 1 1 d . . . . .
C62 C 0.4993(6) 0.7741(4) 1.1434(2) 0.0264(16) Uani 1 1 d . . . . .
H62 H 0.535778 0.736372 1.130640 0.032 Uiso 1 1 calc R U . . .
C63 C 0.5543(6) 0.8187(3) 1.1832(2) 0.0281(17) Uani 1 1 d . . . . .
H63 H 0.628644 0.811139 1.198166 0.034 Uiso 1 1 calc R U . . .
C64 C 0.5024(6) 0.8739(3) 1.2012(2) 0.0299(17) Uani 1 1 d . . . . .
H64 H 0.541284 0.904782 1.228172 0.036 Uiso 1 1 calc R U . . .
C65 C 0.3948(6) 0.8844(3) 1.1803(2) 0.0265(17) Uani 1 1 d . . . . .
H65 H 0.358926 0.922357 1.193254 0.032 Uiso 1 1 calc R U . . .
C66 C 0.3366(6) 0.8402(3) 1.1402(2) 0.0204(15) Uani 1 1 d . . . . .
H66 H 0.261991 0.847985 1.125529 0.024 Uiso 1 1 calc R U . . .
C67 C 0.2786(6) 0.5994(4) 0.8266(3) 0.0376(19) Uani 1 1 d . . . . .
H67A H 0.260160 0.637875 0.803696 0.045 Uiso 1 1 calc R U . . .
H67B H 0.216282 0.590187 0.851417 0.045 Uiso 1 1 calc R U . . .
C68 C 0.2840(7) 0.5322(3) 0.7950(2) 0.0362(19) Uani 1 1 d . . . . .
H68A H 0.348520 0.541228 0.771792 0.054 Uiso 1 1 calc R U . . .
H68B H 0.209114 0.518250 0.774647 0.054 Uiso 1 1 calc R U . . .
H68C H 0.297855 0.493711 0.818161 0.054 Uiso 1 1 calc R U . . .
C69 C 0.6333(6) 0.7024(4) 0.8760(3) 0.040(2) Uani 1 1 d . . . . .
H69A H 0.619514 0.751501 0.868469 0.048 Uiso 1 1 calc R U . . .
H69B H 0.622733 0.673888 0.843367 0.048 Uiso 1 1 calc R U . . .
C70 C 0.7532(7) 0.7036(5) 0.8998(3) 0.061(3) Uani 1 1 d . . . . .
H70A H 0.761260 0.656073 0.912398 0.092 Uiso 1 1 calc R U . . .
H70B H 0.767149 0.738299 0.928676 0.092 Uiso 1 1 calc R U . . .
H70C H 0.811081 0.717034 0.874047 0.092 Uiso 1 1 calc R U . . .
C71 C 0.6104(7) 0.9080(4) 0.9236(2) 0.0355(19) Uani 1 1 d . . . . .
H71A H 0.533001 0.889313 0.905725 0.043 Uiso 1 1 calc R U . . .
H71B H 0.660003 0.869758 0.923537 0.043 Uiso 1 1 calc R U . . .
C72 C 0.6689(6) 0.9714(4) 0.8961(2) 0.0366(19) Uani 1 1 d . . . . .
H72A H 0.687564 0.956276 0.861643 0.055 Uiso 1 1 calc R U . . .
H72B H 0.741792 0.992382 0.915719 0.055 Uiso 1 1 calc R U . . .
H72C H 0.615515 1.006827 0.892784 0.055 Uiso 1 1 calc R U . . .
C73 C 0.6798(6) 0.9421(4) 1.0857(2) 0.0282(17) Uani 1 1 d . . . . .
H73A H 0.728449 0.957602 1.056545 0.034 Uiso 1 1 calc R U . . .
H73B H 0.711609 0.902024 1.102481 0.034 Uiso 1 1 calc R U . . .
C74 C 0.6832(6) 1.0031(3) 1.1240(2) 0.0284(17) Uani 1 1 d . . . . .
H74A H 0.764345 1.017920 1.138237 0.043 Uiso 1 1 calc R U . . .
H74B H 0.632228 0.987777 1.151913 0.043 Uiso 1 1 calc R U . . .
H74C H 0.655138 1.043314 1.106566 0.043 Uiso 1 1 calc R U . . .
C81 C 0.3185(5) 0.1687(3) 0.3606(2) 0.0172(14) Uani 1 1 d . . . . .
C82 C 0.3358(5) 0.0984(3) 0.3713(2) 0.0174(15) Uani 1 1 d . . . . .
H82 H 0.369506 0.072739 0.345855 0.021 Uiso 1 1 calc R U . . .
C83 C 0.3069(5) 0.0647(3) 0.4164(2) 0.0237(16) Uani 1 1 d . . . . .
H83 H 0.318208 0.016545 0.420610 0.028 Uiso 1 1 calc R U . . .
C84 C 0.2610(6) 0.1006(4) 0.4560(2) 0.0262(17) Uani 1 1 d . . . . .
H84 H 0.242354 0.078209 0.487513 0.031 Uiso 1 1 calc R U . . .
C85 C 0.2438(5) 0.1706(3) 0.4474(2) 0.0232(16) Uani 1 1 d . . . . .
H85 H 0.214224 0.196911 0.473807 0.028 Uiso 1 1 calc R U . . .
C86 C 0.2691(5) 0.2021(3) 0.4011(2) 0.0212(16) Uani 1 1 d . . . . .
H86 H 0.252223 0.249090 0.396181 0.025 Uiso 1 1 calc R U . . .
C87 C 0.3567(5) 0.2911(3) 0.3066(2) 0.0178(15) Uani 1 1 d . . . . .
C88 C 0.4281(6) 0.3309(3) 0.3459(2) 0.0260(17) Uani 1 1 d . . . . .
H88 H 0.456339 0.305510 0.374005 0.031 Uiso 1 1 calc R U . . .
C89 C 0.4604(6) 0.4040(4) 0.3470(3) 0.0342(18) Uani 1 1 d . . . . .
H89 H 0.510221 0.427267 0.374686 0.041 Uiso 1 1 calc R U . . .
C90 C 0.4190(6) 0.4436(4) 0.3066(3) 0.0359(19) Uani 1 1 d . . . . .
H90 H 0.440379 0.493992 0.306015 0.043 Uiso 1 1 calc R U . . .
C91 C 0.3461(7) 0.4065(4) 0.2679(3) 0.037(2) Uani 1 1 d . . . . .
H91 H 0.315300 0.432058 0.240501 0.044 Uiso 1 1 calc R U . . .
C92 C 0.3168(6) 0.3337(3) 0.2681(2) 0.0226(16) Uani 1 1 d . . . . .
H92 H 0.266506 0.310848 0.240317 0.027 Uiso 1 1 calc R U . . .
C93 C 0.2151(6) 0.1765(3) 0.2662(2) 0.0182(15) Uani 1 1 d . . . . .
C94 C 0.1037(6) 0.1637(3) 0.2862(2) 0.0239(16) Uani 1 1 d . . . . .
H94 H 0.098380 0.167222 0.322453 0.029 Uiso 1 1 calc R U . . .
C95 C 0.0006(6) 0.1461(3) 0.2549(3) 0.0282(17) Uani 1 1 d . . . . .
H95 H -0.073372 0.138820 0.270082 0.034 Uiso 1 1 calc R U . . .
C96 C 0.0041(6) 0.1392(3) 0.2024(3) 0.0277(17) Uani 1 1 d . . . . .
H96 H -0.066651 0.126675 0.181161 0.033 Uiso 1 1 calc R U . . .
C97 C 0.1107(6) 0.1505(3) 0.1812(3) 0.0285(17) Uani 1 1 d . . . . .
H97 H 0.114097 0.146267 0.144883 0.034 Uiso 1 1 calc R U . . .
C98 C 0.2158(6) 0.1683(3) 0.2124(2) 0.0265(17) Uani 1 1 d . . . . .
H98 H 0.289125 0.174972 0.196687 0.032 Uiso 1 1 calc R U . . .
C99 C 0.4523(6) 0.1785(3) 0.2768(2) 0.0163(14) Uani 1 1 d . . . . .
C100 C 0.4457(6) 0.1094(3) 0.2556(2) 0.0238(16) Uani 1 1 d . . . . .
H100 H 0.374294 0.076861 0.256742 0.029 Uiso 1 1 calc R U . . .
C101 C 0.5407(6) 0.0875(4) 0.2329(3) 0.0324(18) Uani 1 1 d . . . . .
H101 H 0.532275 0.040899 0.217874 0.039 Uiso 1 1 calc R U . . .
C102 C 0.6455(6) 0.1315(4) 0.2319(2) 0.0278(17) Uani 1 1 d . . . . .
H102 H 0.710750 0.114830 0.217625 0.033 Uiso 1 1 calc R U . . .
C103 C 0.6577(5) 0.2015(3) 0.2520(2) 0.0231(15) Uani 1 1 d . . . . .
H103 H 0.729372 0.233651 0.250362 0.028 Uiso 1 1 calc R U . . .
C104 C 0.5602(6) 0.2220(4) 0.2745(2) 0.0239(16) Uani 1 1 d . . . . .
H104 H 0.568489 0.268885 0.289108 0.029 Uiso 1 1 calc R U . . .
C111 C 0.0925(5) 0.2059(3) 0.8133(2) 0.0214(16) Uani 1 1 d . . . . .
C112 C 0.0299(6) 0.1725(3) 0.8536(2) 0.0256(16) Uani 1 1 d . . . . .
H112 H 0.004299 0.202178 0.879016 0.031 Uiso 1 1 calc R U . . .
C113 C 0.0033(6) 0.0997(4) 0.8584(3) 0.0336(18) Uani 1 1 d . . . . .
H113 H -0.039689 0.080597 0.886449 0.040 Uiso 1 1 calc R U . . .
C114 C 0.0396(6) 0.0543(4) 0.8222(3) 0.037(2) Uani 1 1 d . . . . .
H114 H 0.021301 0.004022 0.824890 0.044 Uiso 1 1 calc R U . . .
C115 C 0.1022(7) 0.0836(4) 0.7826(3) 0.038(2) Uani 1 1 d . . . . .
H115 H 0.129206 0.053394 0.757948 0.045 Uiso 1 1 calc R U . . .
C116 C 0.1271(6) 0.1582(3) 0.7781(2) 0.0272(17) Uani 1 1 d . . . . .
H116 H 0.169290 0.176843 0.749695 0.033 Uiso 1 1 calc R U . . .
C117 C 0.2193(6) 0.3173(3) 0.7703(2) 0.0221(16) Uani 1 1 d . . . . .
C118 C 0.2058(7) 0.3089(4) 0.7164(3) 0.040(2) Uani 1 1 d . . . . .
H118 H 0.129657 0.291572 0.700748 0.048 Uiso 1 1 calc R U . . .
C119 C 0.2997(7) 0.3250(4) 0.6852(3) 0.044(2) Uani 1 1 d . . . . .
H119 H 0.286172 0.319287 0.648871 0.053 Uiso 1 1 calc R U . . .
C120 C 0.4126(6) 0.3492(4) 0.7061(3) 0.0324(18) Uani 1 1 d . . . . .
H120 H 0.476801 0.358428 0.684528 0.039 Uiso 1 1 calc R U . . .
C121 C 0.4303(6) 0.3598(3) 0.7593(3) 0.0315(18) Uani 1 1 d . . . . .
H121 H 0.506565 0.377486 0.774658 0.038 Uiso 1 1 calc R U . . .
C122 C 0.3339(6) 0.3439(3) 0.7896(2) 0.0233(16) Uani 1 1 d . . . . .
H122 H 0.347189 0.351750 0.825857 0.028 Uiso 1 1 calc R U . . .
C123 C 0.1417(5) 0.3332(3) 0.8642(2) 0.0164(14) Uani 1 1 d . . . . .
C124 C 0.2075(5) 0.3048(3) 0.9042(2) 0.0216(16) Uani 1 1 d . . . . .
H124 H 0.227610 0.258589 0.899072 0.026 Uiso 1 1 calc R U . . .
C125 C 0.2444(6) 0.3410(3) 0.9507(2) 0.0242(16) Uani 1 1 d . . . . .
H125 H 0.287585 0.319115 0.976509 0.029 Uiso 1 1 calc R U . . .
C126 C 0.2183(6) 0.4090(3) 0.9595(2) 0.0276(17) Uani 1 1 d . . . . .
H126 H 0.245043 0.434869 0.990661 0.033 Uiso 1 1 calc R U . . .
C127 C 0.1526(6) 0.4377(3) 0.9217(2) 0.0265(17) Uani 1 1 d . . . . .
H127 H 0.131821 0.483609 0.927412 0.032 Uiso 1 1 calc R U . . .
C128 C 0.1163(6) 0.4016(3) 0.8758(2) 0.0240(16) Uani 1 1 d . . . . .
H128 H 0.071890 0.423913 0.850689 0.029 Uiso 1 1 calc R U . . .
C129 C -0.0125(6) 0.3158(3) 0.7811(2) 0.0235(16) Uani 1 1 d . . . . .
C130 C -0.0118(6) 0.3812(4) 0.7571(3) 0.038(2) Uani 1 1 d . . . . .
H130 H 0.061387 0.411828 0.754914 0.046 Uiso 1 1 calc R U . . .
C131 C -0.1155(7) 0.4036(4) 0.7360(3) 0.043(2) Uani 1 1 d . . . . .
H131 H -0.110789 0.448101 0.719502 0.051 Uiso 1 1 calc R U . . .
C132 C -0.2217(7) 0.3622(4) 0.7391(3) 0.043(2) Uani 1 1 d . . . . .
H132 H -0.291789 0.377900 0.725785 0.052 Uiso 1 1 calc R U . . .
C133 C -0.2265(6) 0.2967(3) 0.7619(2) 0.0260(17) Uani 1 1 d . . . . .
H133 H -0.300333 0.266637 0.763450 0.031 Uiso 1 1 calc R U . . .
C134 C -0.1246(6) 0.2742(3) 0.7825(2) 0.0250(16) Uani 1 1 d . . . . .
H134 H -0.130882 0.229016 0.798100 0.030 Uiso 1 1 calc R U . . .
B1 B 0.3356(7) 0.2041(4) 0.3035(3) 0.0189(17) Uani 1 1 d . . . . .
B2 B 0.1093(7) 0.2933(4) 0.8066(3) 0.0219(18) Uani 1 1 d . . . . .
O1 O 1.0891(4) 0.4312(2) 0.52734(16) 0.0274(11) Uani 1 1 d . . . . .
O2 O 1.0297(4) 0.4217(2) 0.43647(15) 0.0239(11) Uani 1 1 d . . . . .
O3 O 1.0339(4) 0.1499(2) 0.61634(15) 0.0226(11) Uani 1 1 d . . . . .
O4 O 0.8312(4) 0.1132(2) 0.63619(15) 0.0243(11) Uani 1 1 d . . . . .
O5 O 0.3903(4) 0.6198(2) 0.85327(16) 0.0373(13) Uani 1 1 d . . . . .
O6 O 0.5523(4) 0.6709(2) 0.91250(17) 0.0336(13) Uani 1 1 d . . . . .
O7 O 0.5942(4) 0.9290(2) 0.97608(15) 0.0222(11) Uani 1 1 d . . . . .
O8 O 0.5570(4) 0.9196(2) 1.06712(15) 0.0181(10) Uani 1 1 d . . . . .
P1 P 0.78971(14) 0.22368(9) 0.42512(6) 0.0149(4) Uani 1 1 d . . . . .
P2 P 0.64631(14) 0.22342(9) 0.52273(6) 0.0146(4) Uani 1 1 d . . . . .
P3 P 1.00516(16) 0.38047(9) 0.48749(6) 0.0185(4) Uani 1 1 d . . . . .
P4 P 0.90527(15) 0.16224(9) 0.59851(6) 0.0187(4) Uani 1 1 d . . . . .
P5 P 0.14444(14) 0.72637(8) 0.97433(6) 0.0128(4) Uani 1 1 d . . . . .
P6 P 0.31711(14) 0.72358(8) 1.07091(6) 0.0134(4) Uani 1 1 d . . . . .
P7 P 0.41239(16) 0.66890(9) 0.90272(6) 0.0235(4) Uani 1 1 d . . . . .
P8 P 0.52004(15) 0.87840(8) 1.01439(6) 0.0153(4) Uani 1 1 d . . . . .
S1 S 1.03787(14) 0.28052(8) 0.48809(6) 0.0179(4) Uani 1 1 d . . . . .
S2 S 0.83274(15) 0.36893(8) 0.49918(6) 0.0180(4) Uani 1 1 d . . . . .
S3 S 0.85474(15) 0.13056(8) 0.52559(6) 0.0182(4) Uani 1 1 d . . . . .
S4 S 0.88646(14) 0.26543(8) 0.59921(6) 0.0179(4) Uani 1 1 d . . . . .
S5 S 0.34187(15) 0.62928(8) 0.96612(6) 0.0199(4) Uani 1 1 d . . . . .
S6 S 0.36277(14) 0.76472(9) 0.89785(6) 0.0195(4) Uani 1 1 d . . . . .
S7 S 0.54797(14) 0.77774(8) 1.00884(6) 0.0163(4) Uani 1 1 d . . . . .
S8 S 0.34493(14) 0.86949(8) 1.00269(6) 0.0152(4) Uani 1 1 d . . . . .
Co1 Co 0.83894(7) 0.24839(4) 0.50950(3) 0.0131(2) Uani 1 1 d . . . . .
Co2 Co 0.34155(7) 0.74860(4) 0.98736(3) 0.0115(2) Uani 1 1 d . . . . .

loop_
_atom_site_aniso_label
_atom_site_aniso_U_11
_atom_site_aniso_U_22
_atom_site_aniso_U_33
_atom_site_aniso_U_23
_atom_site_aniso_U_13
_atom_site_aniso_U_12
C1 0.009(4) 0.029(4) 0.029(4) -0.005(3) -0.007(3) 0.003(3)
C2 0.014(4) 0.033(4) 0.013(3) 0.001(3) -0.005(3) 0.006(3)
C3 0.007(3) 0.016(3) 0.015(3) 0.003(3) 0.006(3) -0.002(3)
C4 0.020(4) 0.020(4) 0.024(4) 0.003(3) -0.005(3) -0.003(3)
C5 0.027(4) 0.017(4) 0.039(4) -0.010(3) 0.002(3) -0.007(3)
C6 0.029(5) 0.016(4) 0.042(5) 0.003(3) 0.008(4) 0.000(3)
C7 0.023(4) 0.038(4) 0.020(4) 0.005(3) 0.000(3) 0.006(4)
C8 0.016(4) 0.030(4) 0.014(3) -0.006(3) 0.003(3) -0.005(3)
C9 0.012(4) 0.018(4) 0.020(4) -0.007(3) -0.002(3) -0.009(3)
C10 0.033(5) 0.025(4) 0.021(4) 0.003(3) 0.000(3) 0.004(3)
C11 0.041(5) 0.030(4) 0.030(4) 0.012(3) -0.002(4) 0.013(4)
C12 0.045(5) 0.037(5) 0.018(4) 0.005(3) 0.005(4) -0.003(4)
C13 0.026(4) 0.035(4) 0.026(4) -0.002(3) 0.008(3) -0.007(4)
C14 0.027(4) 0.025(4) 0.021(4) -0.003(3) 0.004(3) -0.002(3)
C15 0.012(4) 0.022(4) 0.018(4) 0.000(3) 0.005(3) 0.001(3)
C16 0.032(5) 0.037(5) 0.028(4) -0.003(3) -0.010(3) 0.015(4)
C17 0.059(7) 0.059(6) 0.054(6) -0.005(5) -0.014(5) 0.035(6)
C18 0.044(6) 0.044(6) 0.078(7) 0.000(5) -0.001(5) 0.022(5)
C19 0.043(5) 0.023(4) 0.051(5) -0.004(3) 0.017(4) 0.008(4)
C20 0.025(4) 0.028(4) 0.028(4) -0.007(3) 0.008(3) 0.002(3)
C21 0.005(3) 0.022(4) 0.020(4) 0.000(3) 0.000(3) 0.001(3)
C22 0.013(4) 0.036(5) 0.040(4) -0.002(3) 0.009(3) 0.002(4)
C23 0.035(5) 0.021(4) 0.046(5) 0.009(4) 0.005(4) -0.005(4)
C24 0.018(4) 0.049(5) 0.035(5) 0.017(4) 0.000(3) -0.001(4)
C25 0.023(4) 0.055(5) 0.019(4) 0.004(4) -0.001(3) -0.008(4)
C26 0.027(4) 0.035(4) 0.016(4) 0.002(3) -0.005(3) -0.005(3)
C27 0.020(5) 0.051(5) 0.041(5) 0.010(4) 0.010(4) -0.006(4)
C28 0.033(5) 0.051(5) 0.039(5) 0.009(4) 0.006(4) -0.010(4)
C29 0.066(7) 0.049(6) 0.038(5) -0.003(4) -0.019(4) -0.009(5)
C30 0.054(6) 0.044(5) 0.062(6) -0.004(4) -0.025(5) -0.012(5)
C31 0.028(5) 0.036(5) 0.036(4) 0.015(3) 0.011(4) 0.002(4)
C32 0.017(4) 0.055(5) 0.058(5) 0.025(4) 0.001(4) 0.006(4)
C33 0.026(4) 0.039(5) 0.021(4) -0.003(3) -0.002(3) -0.002(4)
C34 0.028(5) 0.040(5) 0.034(4) 0.018(3) 0.003(3) -0.010(4)
C41 0.004(3) 0.020(4) 0.018(3) 0.007(3) 0.001(3) 0.000(3)
C42 0.013(4) 0.021(4) 0.015(3) 0.010(3) 0.004(3) 0.005(3)
C43 0.014(4) 0.021(4) 0.017(3) 0.003(3) 0.000(3) 0.007(3)
C44 0.023(4) 0.018(4) 0.031(4) 0.003(3) -0.007(3) 0.005(3)
C45 0.030(5) 0.023(4) 0.036(5) -0.010(3) 0.000(3) -0.007(3)
C46 0.021(4) 0.038(5) 0.024(4) -0.017(3) -0.011(3) -0.005(4)
C47 0.023(4) 0.028(4) 0.020(4) -0.008(3) -0.004(3) 0.000(3)
C48 0.011(4) 0.013(3) 0.026(4) -0.003(3) 0.003(3) -0.001(3)
C49 0.015(4) 0.007(3) 0.009(3) 0.003(2) 0.001(3) -0.002(3)
C50 0.012(4) 0.011(3) 0.033(4) -0.001(3) 0.005(3) -0.002(3)
C51 0.007(4) 0.036(5) 0.050(5) -0.008(4) 0.003(3) 0.006(3)
C52 0.030(5) 0.022(4) 0.039(4) -0.010(3) -0.012(3) 0.016(4)
C53 0.027(4) 0.013(4) 0.025(4) -0.001(3) -0.007(3) -0.002(3)
C54 0.010(4) 0.016(4) 0.021(3) -0.003(3) 0.001(3) -0.003(3)
C55 0.014(4) 0.014(3) 0.018(3) -0.002(3) -0.009(3) -0.005(3)
C56 0.017(4) 0.021(4) 0.030(4) 0.009(3) 0.000(3) -0.004(3)
C57 0.022(4) 0.040(5) 0.044(5) 0.024(4) 0.002(3) -0.005(4)
C58 0.030(5) 0.029(4) 0.045(5) 0.019(4) -0.007(4) 0.008(4)
C59 0.028(4) 0.025(4) 0.034(4) 0.006(3) -0.002(3) 0.011(3)
C60 0.015(4) 0.022(4) 0.023(4) 0.008(3) 0.001(3) 0.000(3)
C61 0.022(4) 0.016(4) 0.009(3) 0.001(3) 0.004(3) -0.007(3)
C62 0.015(4) 0.032(4) 0.028(4) 0.002(3) -0.008(3) -0.005(3)
C63 0.022(4) 0.032(4) 0.027(4) 0.009(3) -0.008(3) -0.003(3)
C64 0.041(5) 0.023(4) 0.019(4) 0.001(3) 0.001(3) -0.014(4)
C65 0.043(5) 0.015(4) 0.022(4) 0.006(3) 0.012(3) -0.002(3)
C66 0.024(4) 0.026(4) 0.011(3) 0.005(3) 0.010(3) 0.003(3)
C67 0.019(4) 0.033(4) 0.059(5) 0.000(4) -0.009(4) 0.005(4)
C68 0.047(5) 0.026(4) 0.032(4) -0.004(3) -0.004(4) -0.003(4)
C69 0.030(5) 0.040(5) 0.048(5) -0.007(4) 0.021(4) -0.010(4)
C70 0.028(5) 0.089(7) 0.067(6) 0.024(5) 0.012(4) 0.007(5)
C71 0.044(5) 0.034(4) 0.023(4) 0.000(3) 0.009(3) -0.012(4)
C72 0.044(5) 0.043(5) 0.021(4) 0.010(3) 0.008(4) -0.004(4)
C73 0.009(4) 0.034(4) 0.037(4) -0.009(3) -0.001(3) -0.005(3)
C74 0.020(4) 0.032(4) 0.028(4) -0.016(3) 0.000(3) -0.007(3)
C81 0.007(3) 0.019(4) 0.025(4) -0.001(3) 0.005(3) -0.001(3)
C82 0.020(4) 0.017(4) 0.015(3) -0.003(3) 0.001(3) 0.002(3)
C83 0.013(4) 0.025(4) 0.030(4) 0.008(3) -0.005(3) -0.004(3)
C84 0.019(4) 0.042(5) 0.017(4) 0.013(3) 0.004(3) 0.001(3)
C85 0.013(4) 0.037(4) 0.022(4) 0.001(3) 0.006(3) 0.009(3)
C86 0.013(4) 0.028(4) 0.024(4) 0.005(3) -0.005(3) 0.010(3)
C87 0.012(4) 0.019(4) 0.022(4) 0.002(3) 0.008(3) -0.001(3)
C88 0.030(4) 0.017(4) 0.031(4) -0.003(3) -0.005(3) 0.008(3)
C89 0.026(4) 0.036(5) 0.038(4) -0.013(4) -0.006(3) 0.000(4)
C90 0.038(5) 0.019(4) 0.048(5) -0.004(3) 0.016(4) -0.008(4)
C91 0.060(6) 0.018(4) 0.034(4) 0.012(3) 0.007(4) 0.009(4)
C92 0.028(4) 0.020(4) 0.019(4) 0.002(3) 0.005(3) 0.001(3)
C93 0.021(4) 0.012(4) 0.020(4) -0.001(3) 0.002(3) -0.004(3)
C94 0.024(4) 0.022(4) 0.026(4) 0.004(3) -0.004(3) 0.005(3)
C95 0.015(4) 0.031(4) 0.037(4) 0.003(3) 0.003(3) -0.003(3)
C96 0.025(4) 0.009(4) 0.045(5) -0.001(3) -0.009(3) -0.008(3)
C97 0.035(5) 0.024(4) 0.024(4) -0.004(3) 0.000(3) -0.004(4)
C98 0.022(4) 0.032(4) 0.023(4) -0.003(3) 0.005(3) -0.006(3)
C99 0.020(4) 0.014(4) 0.015(3) 0.005(3) -0.001(3) 0.001(3)
C100 0.023(4) 0.016(4) 0.030(4) 0.001(3) 0.003(3) -0.008(3)
C101 0.029(5) 0.031(4) 0.036(4) -0.010(3) 0.004(4) 0.004(4)
C102 0.019(4) 0.038(5) 0.029(4) -0.006(3) 0.005(3) 0.009(4)
C103 0.013(4) 0.017(4) 0.036(4) 0.000(3) 0.003(3) -0.009(3)
C104 0.021(4) 0.034(4) 0.015(3) -0.003(3) 0.003(3) -0.002(3)
C111 0.012(4) 0.027(4) 0.025(4) -0.006(3) -0.005(3) 0.008(3)
C112 0.017(4) 0.025(4) 0.035(4) -0.002(3) 0.008(3) 0.002(3)
C113 0.027(5) 0.027(4) 0.044(5) 0.010(4) -0.002(3) -0.003(4)
C114 0.033(5) 0.014(4) 0.059(5) 0.003(4) -0.023(4) -0.003(4)
C115 0.040(5) 0.037(5) 0.034(4) -0.019(4) -0.018(4) 0.011(4)
C116 0.022(4) 0.031(4) 0.026(4) -0.003(3) -0.008(3) 0.000(3)
C117 0.023(4) 0.012(3) 0.028(4) 0.002(3) 0.001(3) -0.004(3)
C118 0.023(5) 0.051(5) 0.041(5) 0.007(4) 0.005(4) -0.014(4)
C119 0.049(6) 0.052(6) 0.027(4) 0.011(4) 0.001(4) -0.005(5)
C120 0.024(5) 0.039(5) 0.032(4) 0.006(3) 0.011(3) -0.007(4)
C121 0.018(4) 0.031(4) 0.043(5) -0.001(3) -0.002(3) -0.005(3)
C122 0.025(4) 0.021(4) 0.021(4) 0.001(3) -0.001(3) -0.005(3)
C123 0.008(4) 0.014(3) 0.025(4) 0.007(3) 0.004(3) -0.006(3)
C124 0.016(4) 0.016(4) 0.033(4) 0.005(3) 0.005(3) 0.002(3)
C125 0.018(4) 0.033(4) 0.022(4) 0.007(3) 0.002(3) 0.004(3)
C126 0.033(5) 0.026(4) 0.021(4) -0.004(3) 0.010(3) -0.007(3)
C127 0.035(5) 0.014(4) 0.030(4) 0.002(3) 0.002(3) 0.002(3)
C128 0.029(4) 0.015(4) 0.028(4) 0.001(3) 0.003(3) 0.003(3)
C129 0.023(4) 0.020(4) 0.025(4) 0.003(3) 0.000(3) -0.003(3)
C130 0.023(5) 0.043(5) 0.047(5) 0.020(4) -0.004(4) -0.001(4)
C131 0.042(6) 0.045(5) 0.041(5) 0.019(4) -0.007(4) 0.008(4)
C132 0.024(5) 0.067(6) 0.039(5) 0.003(4) -0.005(4) 0.013(5)
C133 0.021(4) 0.030(4) 0.025(4) -0.004(3) -0.003(3) 0.004(3)
C134 0.017(4) 0.022(4) 0.035(4) 0.006(3) -0.002(3) -0.001(3)
B1 0.018(5) 0.018(4) 0.020(4) 0.001(3) -0.001(3) 0.000(3)
B2 0.022(5) 0.019(4) 0.024(4) -0.001(3) 0.002(3) 0.002(4)
O1 0.025(3) 0.028(3) 0.024(3) -0.003(2) -0.003(2) -0.010(2)
O2 0.026(3) 0.023(3) 0.024(2) 0.0050(19) 0.008(2) 0.001(2)
O3 0.015(3) 0.028(3) 0.025(2) 0.012(2) 0.003(2) 0.003(2)
O4 0.023(3) 0.027(3) 0.020(2) 0.0068(19) -0.001(2) -0.006(2)
O5 0.038(3) 0.047(3) 0.027(3) -0.009(2) 0.001(2) 0.009(3)
O6 0.029(3) 0.031(3) 0.043(3) 0.003(2) 0.013(2) 0.006(2)
O7 0.023(3) 0.024(3) 0.017(2) -0.0026(19) 0.003(2) -0.006(2)
O8 0.013(3) 0.024(3) 0.014(2) -0.0005(18) 0.0004(18) -0.006(2)
P1 0.0078(9) 0.0189(10) 0.0176(9) -0.0001(7) 0.0000(7) 0.0014(8)
P2 0.0076(9) 0.0192(9) 0.0164(9) -0.0011(7) 0.0010(7) 0.0000(8)
P3 0.0163(10) 0.0150(9) 0.0230(10) 0.0019(7) 0.0013(8) -0.0013(8)
P4 0.0133(10) 0.0192(10) 0.0214(9) 0.0012(7) -0.0042(7) -0.0020(8)
P5 0.0097(9) 0.0125(9) 0.0160(9) 0.0023(6) 0.0002(7) 0.0014(7)
P6 0.0062(9) 0.0160(9) 0.0173(9) 0.0017(7) 0.0006(7) -0.0008(7)
P7 0.0239(11) 0.0215(10) 0.0241(10) -0.0041(7) 0.0067(8) -0.0009(8)
P8 0.0115(10) 0.0155(9) 0.0179(9) 0.0014(7) 0.0025(7) -0.0017(8)
S1 0.0103(9) 0.0206(9) 0.0227(10) 0.0011(7) 0.0020(7) 0.0016(8)
S2 0.0166(10) 0.0155(9) 0.0219(9) 0.0020(7) 0.0030(7) 0.0021(8)
S3 0.0188(10) 0.0162(9) 0.0183(9) -0.0017(7) -0.0015(7) 0.0002(8)
S4 0.0151(9) 0.0178(9) 0.0189(9) -0.0031(7) -0.0014(7) -0.0022(7)
S5 0.0187(10) 0.0152(9) 0.0254(9) -0.0006(7) 0.0041(7) 0.0010(8)
S6 0.0148(10) 0.0226(10) 0.0194(9) 0.0024(7) 0.0012(7) -0.0025(8)
S7 0.0079(9) 0.0143(9) 0.0265(10) 0.0035(7) 0.0028(7) -0.0004(7)
S8 0.0121(9) 0.0124(9) 0.0203(9) 0.0011(6) -0.0009(7) -0.0003(7)
Co1 0.0091(5) 0.0145(5) 0.0150(5) -0.0007(3) -0.0007(4) 0.0000(4)
Co2 0.0078(5) 0.0114(5) 0.0146(5) 0.0016(3) 0.0013(4) -0.0005(4)

loop_
_atom_type_symbol
_atom_type_description
_atom_type_scat_dispersion_real
_atom_type_scat_dispersion_imag
_atom_type_scat_source
C C 0.0033 0.0016 'International Tables Vol C Tables 4.2.6.8 and 6.1.1.4'
H H 0.0000 0.0000 'International Tables Vol C Tables 4.2.6.8 and 6.1.1.4'
B B 0.0013 0.0007 'International Tables Vol C Tables 4.2.6.8 and 6.1.1.4'
O O 0.0106 0.0060 'International Tables Vol C Tables 4.2.6.8 and 6.1.1.4'
P P 0.1023 0.0942 'International Tables Vol C Tables 4.2.6.8 and 6.1.1.4'
S S 0.1246 0.1234 'International Tables Vol C Tables 4.2.6.8 and 6.1.1.4'
Co Co 0.3494 0.9721 'International Tables Vol C Tables 4.2.6.8 and 6.1.1.4'

loop_
_exptl_crystal_face_index_h
_exptl_crystal_face_index_k
_exptl_crystal_face_index_l
_exptl_crystal_face_perp_dist
0 -21 -21 0.0681
0 21 21 0.1275
-15 8 -8 0.4869
13 4 17 0.3747
0 5 -36 0.0628
0 -5 36 0.0628
0 -21 24 0.0596
-1 21 -24 0.0936
12 5 -24 0.3382
14 -17 -1 0.3956
-10 -9 26 0.2927
0 -26 -2 0.0528
0 26 2 0.1225
0 -7 -35 0.0540

loop_
_geom_angle_atom_site_label_1
_geom_angle_atom_site_label_2
_geom_angle_atom_site_label_3
_geom_angle
_geom_angle_site_symmetry_1
_geom_angle_site_symmetry_3
_geom_angle_publ_flag
C2 C1 P2 106.7(4) . . ?
C2 C1 H1A 110.4 . . ?
P2 C1 H1A 110.4 . . ?
C2 C1 H1B 110.4 . . ?
P2 C1 H1B 110.4 . . ?
H1A C1 H1B 108.6 . . ?
C1 C2 P1 107.8(4) . . ?
C1 C2 H2A 110.1 . . ?
P1 C2 H2A 110.1 . . ?
C1 C2 H2B 110.1 . . ?
P1 C2 H2B 110.1 . . ?
H2A C2 H2B 108.5 . . ?
C4 C3 C8 119.4(5) . . ?
C4 C3 P1 121.3(4) . . ?
C8 C3 P1 119.0(5) . . ?
C3 C4 C5 120.0(6) . . ?
C3 C4 H4 120.0 . . ?
C5 C4 H4 120.0 . . ?
C6 C5 C4 120.3(6) . . ?
C6 C5 H5 119.8 . . ?
C4 C5 H5 119.8 . . ?
C7 C6 C5 120.4(6) . . ?
C7 C6 H6 119.8 . . ?
C5 C6 H6 119.8 . . ?
C6 C7 C8 120.1(6) . . ?
C6 C7 H7 119.9 . . ?
C8 C7 H7 119.9 . . ?
C7 C8 C3 119.7(6) . . ?
C7 C8 H8 120.1 . . ?
C3 C8 H8 120.1 . . ?
C14 C9 C10 118.9(6) . . ?
C14 C9 P1 119.8(5) . . ?
C10 C9 P1 121.3(5) . . ?
C11 C10 C9 120.3(6) . . ?
C11 C10 H10 119.9 . . ?
C9 C10 H10 119.9 . . ?
C10 C11 C12 121.0(6) . . ?
C10 C11 H11 119.5 . . ?
C12 C11 H11 119.5 . . ?
C11 C12 C13 119.5(6) . . ?
C11 C12 H12 120.3 . . ?
C13 C12 H12 120.3 . . ?
C14 C13 C12 119.1(6) . . ?
C14 C13 H13 120.4 . . ?
C12 C13 H13 120.4 . . ?
C13 C14 C9 121.0(6) . . ?
C13 C14 H14 119.5 . . ?
C9 C14 H14 119.5 . . ?
C20 C15 C16 119.5(6) . . ?
C20 C15 P2 119.3(5) . . ?
C16 C15 P2 121.2(5) . . ?
C17 C16 C15 120.9(7) . . ?
C17 C16 H16 119.5 . . ?
C15 C16 H16 119.5 . . ?
C16 C17 C18 119.0(7) . . ?
C16 C17 H17 120.5 . . ?
C18 C17 H17 120.5 . . ?
C19 C18 C17 121.0(7) . . ?
C19 C18 H18 119.5 . . ?
C17 C18 H18 119.5 . . ?
C18 C19 C20 120.2(7) . . ?
C18 C19 H19 119.9 . . ?
C20 C19 H19 119.9 . . ?
C15 C20 C19 119.3(6) . . ?
C15 C20 H20 120.4 . . ?
C19 C20 H20 120.4 . . ?
C22 C21 C26 118.8(6) . . ?
C22 C21 P2 120.9(5) . . ?
C26 C21 P2 120.3(5) . . ?
C21 C22 C23 119.4(6) . . ?
C21 C22 H22 120.3 . . ?
C23 C22 H22 120.3 . . ?
C24 C23 C22 121.7(7) . . ?
C24 C23 H23 119.1 . . ?
C22 C23 H23 119.1 . . ?
C23 C24 C25 119.1(7) . . ?
C23 C24 H24 120.5 . . ?
C25 C24 H24 120.5 . . ?
C26 C25 C24 120.5(7) . . ?
C26 C25 H25 119.7 . . ?
C24 C25 H25 119.7 . . ?
C25 C26 C21 120.4(7) . . ?
C25 C26 H26 119.8 . . ?
C21 C26 H26 119.8 . . ?
C28 C27 O2 106.3(5) . . ?
C28 C27 H27A 110.5 . . ?
O2 C27 H27A 110.5 . . ?
C28 C27 H27B 110.5 . . ?
O2 C27 H27B 110.5 . . ?
H27A C27 H27B 108.7 . . ?
C27 C28 H28A 109.5 . . ?
C27 C28 H28B 109.5 . . ?
H28A C28 H28B 109.5 . . ?
C27 C28 H28C 109.5 . . ?
H28A C28 H28C 109.5 . . ?
H28B C28 H28C 109.5 . . ?
O1 C29 C30 109.5(6) . . ?
O1 C29 H29A 109.8 . . ?
C30 C29 H29A 109.8 . . ?
O1 C29 H29B 109.8 . . ?
C30 C29 H29B 109.8 . . ?
H29A C29 H29B 108.2 . . ?
C29 C30 H30A 109.5 . . ?
C29 C30 H30B 109.5 . . ?
H30A C30 H30B 109.5 . . ?
C29 C30 H30C 109.5 . . ?
H30A C30 H30C 109.5 . . ?
H30B C30 H30C 109.5 . . ?
O3 C31 C32 108.5(5) . . ?
O3 C31 H31A 110.0 . . ?
C32 C31 H31A 110.0 . . ?
O3 C31 H31B 110.0 . . ?
C32 C31 H31B 110.0 . . ?
H31A C31 H31B 108.4 . . ?
C31 C32 H32A 109.5 . . ?
C31 C32 H32B 109.5 . . ?
H32A C32 H32B 109.5 . . ?
C31 C32 H32C 109.5 . . ?
H32A C32 H32C 109.5 . . ?
H32B C32 H32C 109.5 . . ?
O4 C33 C34 107.0(5) . . ?
O4 C33 H33A 110.3 . . ?
C34 C33 H33A 110.3 . . ?
O4 C33 H33B 110.3 . . ?
C34 C33 H33B 110.3 . . ?
H33A C33 H33B 108.6 . . ?
C33 C34 H34A 109.5 . . ?
C33 C34 H34B 109.5 . . ?
H34A C34 H34B 109.5 . . ?
C33 C34 H34C 109.5 . . ?
H34A C34 H34C 109.5 . . ?
H34B C34 H34C 109.5 . . ?
C42 C41 P6 107.3(4) . . ?
C42 C41 H41A 110.2 . . ?
P6 C41 H41A 110.2 . . ?
C42 C41 H41B 110.2 . . ?
P6 C41 H41B 110.2 . . ?
H41A C41 H41B 108.5 . . ?
C41 C42 P5 106.8(4) . . ?
C41 C42 H42A 110.4 . . ?
P5 C42 H42A 110.4 . . ?
C41 C42 H42B 110.4 . . ?
P5 C42 H42B 110.4 . . ?
H42A C42 H42B 108.6 . . ?
C44 C43 C48 119.9(6) . . ?
C44 C43 P5 121.3(5) . . ?
C48 C43 P5 118.7(5) . . ?
C43 C44 C45 120.3(6) . . ?
C43 C44 H44 119.9 . . ?
C45 C44 H44 119.9 . . ?
C46 C45 C44 119.7(6) . . ?
C46 C45 H45 120.2 . . ?
C44 C45 H45 120.2 . . ?
C45 C46 C47 121.2(6) . . ?
C45 C46 H46 119.4 . . ?
C47 C46 H46 119.4 . . ?
C46 C47 C48 119.6(6) . . ?
C46 C47 H47 120.2 . . ?
C48 C47 H47 120.2 . . ?
C43 C48 C47 119.3(6) . . ?
C43 C48 H48 120.4 . . ?
C47 C48 H48 120.4 . . ?
C50 C49 C54 119.7(5) . . ?
C50 C49 P5 120.3(4) . . ?
C54 C49 P5 119.9(4) . . ?
C51 C50 C49 119.4(6) . . ?
C51 C50 H50 120.3 . . ?
C49 C50 H50 120.3 . . ?
C52 C51 C50 121.0(6) . . ?
C52 C51 H51 119.5 . . ?
C50 C51 H51 119.5 . . ?
C51 C52 C53 120.0(6) . . ?
C51 C52 H52 120.0 . . ?
C53 C52 H52 120.0 . . ?
C52 C53 C54 120.1(6) . . ?
C52 C53 H53 119.9 . . ?
C54 C53 H53 119.9 . . ?
C53 C54 C49 119.6(6) . . ?
C53 C54 H54 120.2 . . ?
C49 C54 H54 120.2 . . ?
C56 C55 C60 118.5(5) . . ?
C56 C55 P6 120.3(5) . . ?
C60 C55 P6 120.8(5) . . ?
C55 C56 C57 120.1(6) . . ?
C55 C56 H56 119.9 . . ?
C57 C56 H56 119.9 . . ?
C58 C57 C56 120.5(7) . . ?
C58 C57 H57 119.7 . . ?
C56 C57 H57 119.7 . . ?
C57 C58 C59 120.3(6) . . ?
C57 C58 H58 119.9 . . ?
C59 C58 H58 119.9 . . ?
C58 C59 C60 119.6(6) . . ?
C58 C59 H59 120.2 . . ?
C60 C59 H59 120.2 . . ?
C59 C60 C55 120.9(6) . . ?
C59 C60 H60 119.6 . . ?
C55 C60 H60 119.6 . . ?
C66 C61 C62 121.0(6) . . ?
C66 C61 P6 121.0(5) . . ?
C62 C61 P6 118.0(5) . . ?
C63 C62 C61 119.1(6) . . ?
C63 C62 H62 120.4 . . ?
C61 C62 H62 120.4 . . ?
C64 C63 C62 120.5(6) . . ?
C64 C63 H63 119.8 . . ?
C62 C63 H63 119.8 . . ?
C65 C64 C63 120.0(6) . . ?
C65 C64 H64 120.0 . . ?
C63 C64 H64 120.0 . . ?
C64 C65 C66 121.0(6) . . ?
C64 C65 H65 119.5 . . ?
C66 C65 H65 119.5 . . ?
C61 C66 C65 118.4(6) . . ?
C61 C66 H66 120.8 . . ?
C65 C66 H66 120.8 . . ?
O5 C67 C68 107.7(5) . . ?
O5 C67 H67A 110.2 . . ?
C68 C67 H67A 110.2 . . ?
O5 C67 H67B 110.2 . . ?
C68 C67 H67B 110.2 . . ?
H67A C67 H67B 108.5 . . ?
C67 C68 H68A 109.5 . . ?
C67 C68 H68B 109.5 . . ?
H68A C68 H68B 109.5 . . ?
C67 C68 H68C 109.5 . . ?
H68A C68 H68C 109.5 . . ?
H68B C68 H68C 109.5 . . ?
O6 C69 C70 107.0(6) . . ?
O6 C69 H69A 110.3 . . ?
C70 C69 H69A 110.3 . . ?
O6 C69 H69B 110.3 . . ?
C70 C69 H69B 110.3 . . ?
H69A C69 H69B 108.6 . . ?
C69 C70 H70A 109.5 . . ?
C69 C70 H70B 109.5 . . ?
H70A C70 H70B 109.5 . . ?
C69 C70 H70C 109.5 . . ?
H70A C70 H70C 109.5 . . ?
H70B C70 H70C 109.5 . . ?
O7 C71 C72 109.2(5) . . ?
O7 C71 H71A 109.8 . . ?
C72 C71 H71A 109.8 . . ?
O7 C71 H71B 109.8 . . ?
C72 C71 H71B 109.8 . . ?
H71A C71 H71B 108.3 . . ?
C71 C72 H72A 109.5 . . ?
C71 C72 H72B 109.5 . . ?
H72A C72 H72B 109.5 . . ?
C71 C72 H72C 109.5 . . ?
H72A C72 H72C 109.5 . . ?
H72B C72 H72C 109.5 . . ?
O8 C73 C74 107.8(5) . . ?
O8 C73 H73A 110.2 . . ?
C74 C73 H73A 110.2 . . ?
O8 C73 H73B 110.2 . . ?
C74 C73 H73B 110.2 . . ?
H73A C73 H73B 108.5 . . ?
C73 C74 H74A 109.5 . . ?
C73 C74 H74B 109.5 . . ?
H74A C74 H74B 109.5 . . ?
C73 C74 H74C 109.5 . . ?
H74A C74 H74C 109.5 . . ?
H74B C74 H74C 109.5 . . ?
C82 C81 C86 113.3(5) . . ?
C82 C81 B1 123.3(5) . . ?
C86 C81 B1 122.9(5) . . ?
C83 C82 C81 124.0(5) . . ?
C83 C82 H82 118.0 . . ?
C81 C82 H82 118.0 . . ?
C82 C83 C84 120.6(6) . . ?
C82 C83 H83 119.7 . . ?
C84 C83 H83 119.7 . . ?
C85 C84 C83 117.4(6) . . ?
C85 C84 H84 121.3 . . ?
C83 C84 H84 121.3 . . ?
C86 C85 C84 120.7(6) . . ?
C86 C85 H85 119.6 . . ?
C84 C85 H85 119.6 . . ?
C85 C86 C81 123.8(6) . . ?
C85 C86 H86 118.1 . . ?
C81 C86 H86 118.1 . . ?
C92 C87 C88 112.8(6) . . ?
C92 C87 B1 124.0(6) . . ?
C88 C87 B1 122.9(5) . . ?
C89 C88 C87 125.1(6) . . ?
C89 C88 H88 117.4 . . ?
C87 C88 H88 117.4 . . ?
C88 C89 C90 119.3(6) . . ?
C88 C89 H89 120.4 . . ?
C90 C89 H89 120.4 . . ?
C91 C90 C89 117.3(6) . . ?
C91 C90 H90 121.4 . . ?
C89 C90 H90 121.4 . . ?
C92 C91 C90 121.7(6) . . ?
C92 C91 H91 119.2 . . ?
C90 C91 H91 119.2 . . ?
C91 C92 C87 123.8(6) . . ?
C91 C92 H92 118.1 . . ?
C87 C92 H92 118.1 . . ?
C94 C93 C98 115.3(6) . . ?
C94 C93 B1 121.7(6) . . ?
C98 C93 B1 122.9(6) . . ?
C95 C94 C93 122.4(6) . . ?
C95 C94 H94 118.8 . . ?
C93 C94 H94 118.8 . . ?
C96 C95 C94 120.9(7) . . ?
C96 C95 H95 119.6 . . ?
C94 C95 H95 119.6 . . ?
C97 C96 C95 118.8(6) . . ?
C97 C96 H96 120.6 . . ?
C95 C96 H96 120.6 . . ?
C96 C97 C98 121.0(6) . . ?
C96 C97 H97 119.5 . . ?
C98 C97 H97 119.5 . . ?
C93 C98 C97 121.6(7) . . ?
C93 C98 H98 119.2 . . ?
C97 C98 H98 119.2 . . ?
C104 C99 C100 115.5(6) . . ?
C104 C99 B1 123.7(5) . . ?
C100 C99 B1 120.8(6) . . ?
C101 C100 C99 121.7(6) . . ?
C101 C100 H100 119.2 . . ?
C99 C100 H100 119.2 . . ?
C102 C101 C100 121.1(6) . . ?
C102 C101 H101 119.4 . . ?
C100 C101 H101 119.4 . . ?
C101 C102 C103 120.1(6) . . ?
C101 C102 H102 120.0 . . ?
C103 C102 H102 120.0 . . ?
C104 C103 C102 117.4(6) . . ?
C104 C103 H103 121.3 . . ?
C102 C103 H103 121.3 . . ?
C99 C104 C103 124.2(6) . . ?
C99 C104 H104 117.9 . . ?
C103 C104 H104 117.9 . . ?
C116 C111 C112 113.7(6) . . ?
C116 C111 B2 124.4(6) . . ?
C112 C111 B2 121.6(5) . . ?
C113 C112 C111 124.3(6) . . ?
C113 C112 H112 117.9 . . ?
C111 C112 H112 117.9 . . ?
C112 C113 C114 119.8(7) . . ?
C112 C113 H113 120.1 . . ?
C114 C113 H113 120.1 . . ?
C115 C114 C113 118.6(6) . . ?
C115 C114 H114 120.7 . . ?
C113 C114 H114 120.7 . . ?
C114 C115 C116 120.6(6) . . ?
C114 C115 H115 119.7 . . ?
C116 C115 H115 119.7 . . ?
C111 C116 C115 123.0(7) . . ?
C111 C116 H116 118.5 . . ?
C115 C116 H116 118.5 . . ?
C122 C117 C118 114.6(6) . . ?
C122 C117 B2 123.8(6) . . ?
C118 C117 B2 121.5(6) . . ?
C119 C118 C117 122.3(7) . . ?
C119 C118 H118 118.9 . . ?
C117 C118 H118 118.9 . . ?
C120 C119 C118 121.3(7) . . ?
C120 C119 H119 119.4 . . ?
C118 C119 H119 119.4 . . ?
C119 C120 C121 118.7(7) . . ?
C119 C120 H120 120.6 . . ?
C121 C120 H120 120.6 . . ?
C120 C121 C122 118.7(7) . . ?
C120 C121 H121 120.6 . . ?
C122 C121 H121 120.6 . . ?
C117 C122 C121 124.4(6) . . ?
C117 C122 H122 117.8 . . ?
C121 C122 H122 117.8 . . ?
C128 C123 C124 113.8(6) . . ?
C128 C123 B2 122.8(5) . . ?
C124 C123 B2 123.1(5) . . ?
C125 C124 C123 123.3(6) . . ?
C125 C124 H124 118.4 . . ?
C123 C124 H124 118.4 . . ?
C126 C125 C124 120.2(6) . . ?
C126 C125 H125 119.9 . . ?
C124 C125 H125 119.9 . . ?
C127 C126 C125 118.0(6) . . ?
C127 C126 H126 121.0 . . ?
C125 C126 H126 121.0 . . ?
C126 C127 C128 121.5(6) . . ?
C126 C127 H127 119.3 . . ?
C128 C127 H127 119.3 . . ?
C127 C128 C123 123.2(6) . . ?
C127 C128 H128 118.4 . . ?
C123 C128 H128 118.4 . . ?
C130 C129 C134 114.7(6) . . ?
C130 C129 B2 120.8(6) . . ?
C134 C129 B2 124.5(6) . . ?
C129 C130 C131 122.5(7) . . ?
C129 C130 H130 118.8 . . ?
C131 C130 H130 118.8 . . ?
C132 C131 C130 120.6(7) . . ?
C132 C131 H131 119.7 . . ?
C130 C131 H131 119.7 . . ?
C131 C132 C133 118.9(7) . . ?
C131 C132 H132 120.5 . . ?
C133 C132 H132 120.5 . . ?
C132 C133 C134 120.8(7) . . ?
C132 C133 H133 119.6 . . ?
C134 C133 H133 119.6 . . ?
C133 C134 C129 122.5(6) . . ?
C133 C134 H134 118.7 . . ?
C129 C134 H134 118.7 . . ?
C87 B1 C81 112.4(5) . . ?
C87 B1 C93 108.5(5) . . ?
C81 B1 C93 108.4(5) . . ?
C87 B1 C99 107.8(5) . . ?
C81 B1 C99 110.4(5) . . ?
C93 B1 C99 109.4(5) . . ?
C129 B2 C117 110.9(5) . . ?
C129 B2 C111 109.9(6) . . ?
C117 B2 C111 108.9(5) . . ?
C129 B2 C123 109.6(5) . . ?
C117 B2 C123 108.5(6) . . ?
C111 B2 C123 109.0(5) . . ?
C29 O1 P3 122.3(4) . . ?
C27 O2 P3 120.8(4) . . ?
C31 O3 P4 120.6(4) . . ?
C33 O4 P4 120.0(4) . . ?
C67 O5 P7 124.4(4) . . ?
C69 O6 P7 121.2(4) . . ?
C71 O7 P8 123.1(4) . . ?
C73 O8 P8 123.2(4) . . ?
C9 P1 C3 101.7(3) . . ?
C9 P1 C2 104.2(3) . . ?
C3 P1 C2 106.1(3) . . ?
C9 P1 Co1 121.2(2) . . ?
C3 P1 Co1 117.04(18) . . ?
C2 P1 Co1 105.13(19) . . ?
C21 P2 C15 103.1(3) . . ?
C21 P2 C1 104.6(3) . . ?
C15 P2 C1 105.5(3) . . ?
C21 P2 Co1 122.16(19) . . ?
C15 P2 Co1 114.8(2) . . ?
C1 P2 Co1 105.3(2) . . ?
O2 P3 O1 100.2(2) . . ?
O2 P3 S1 116.15(17) . . ?
O1 P3 S1 112.71(18) . . ?
O2 P3 S2 109.64(18) . . ?
O1 P3 S2 115.84(19) . . ?
S1 P3 S2 102.90(10) . . ?
O4 P4 O3 100.7(2) . . ?
O4 P4 S3 109.55(18) . . ?
O3 P4 S3 114.26(17) . . ?
O4 P4 S4 116.90(18) . . ?
O3 P4 S4 113.10(19) . . ?
S3 P4 S4 102.85(9) . . ?
C42 P5 C43 106.2(3) . . ?
C42 P5 C49 104.7(3) . . ?
C43 P5 C49 101.7(2) . . ?
C42 P5 Co2 104.1(2) . . ?
C43 P5 Co2 121.56(19) . . ?
C49 P5 Co2 117.0(2) . . ?
C55 P6 C41 105.1(3) . . ?
C55 P6 C61 102.4(3) . . ?
C41 P6 C61 106.1(3) . . ?
C55 P6 Co2 116.7(2) . . ?
C41 P6 Co2 104.60(19) . . ?
C61 P6 Co2 120.6(2) . . ?
O5 P7 O6 99.2(2) . . ?
O5 P7 S5 116.5(2) . . ?
O6 P7 S5 105.72(18) . . ?
O5 P7 S6 116.96(19) . . ?
O6 P7 S6 114.3(2) . . ?
S5 P7 S6 103.95(9) . . ?
O8 P8 O7 100.9(2) . . ?
O8 P8 S7 117.56(17) . . ?
O7 P8 S7 112.68(17) . . ?
O8 P8 S8 108.01(17) . . ?
O7 P8 S8 115.29(18) . . ?
S7 P8 S8 102.91(10) . . ?
P3 S1 Co1 86.09(8) . . ?
P3 S2 Co1 87.34(7) . . ?
P4 S3 Co1 87.14(7) . . ?
P4 S4 Co1 85.70(7) . . ?
P7 S5 Co2 83.32(7) . . ?
P7 S6 Co2 81.92(7) . . ?
P8 S7 Co2 86.03(7) . . ?
P8 S8 Co2 87.64(7) . . ?
P2 Co1 P1 87.45(7) . . ?
P2 Co1 S3 88.72(7) . . ?
P1 Co1 S3 92.13(6) . . ?
P2 Co1 S2 93.19(6) . . ?
P1 Co1 S2 92.04(6) . . ?
S3 Co1 S2 175.49(7) . . ?
P2 Co1 S4 91.03(6) . . ?
P1 Co1 S4 175.84(7) . . ?
S3 Co1 S4 83.96(6) . . ?
S2 Co1 S4 91.91(6) . . ?
P2 Co1 S1 174.42(6) . . ?
P1 Co1 S1 88.30(6) . . ?
S3 Co1 S1 95.04(6) . . ?
S2 Co1 S1 83.36(6) . . ?
S4 Co1 S1 93.45(6) . . ?
P5 Co2 P6 87.52(6) . . ?
P5 Co2 S8 93.44(6) . . ?
P6 Co2 S8 92.34(6) . . ?
P5 Co2 S5 87.28(6) . . ?
P6 Co2 S5 91.67(6) . . ?
S8 Co2 S5 175.95(7) . . ?
P5 Co2 S6 91.04(6) . . ?
P6 Co2 S6 175.27(7) . . ?
S8 Co2 S6 92.24(6) . . ?
S5 Co2 S6 83.76(6) . . ?
P5 Co2 S7 174.48(6) . . ?
P6 Co2 S7 88.24(6) . . ?
S8 Co2 S7 83.20(6) . . ?
S5 Co2 S7 96.38(6) . . ?
S6 Co2 S7 93.46(6) . . ?

loop_
_geom_bond_atom_site_label_1
_geom_bond_atom_site_label_2
_geom_bond_distance
_geom_bond_site_symmetry_2
_geom_bond_publ_flag
C1 C2 1.518(8) . ?
C1 P2 1.838(6) . ?
C1 H1A 0.9900 . ?
C1 H1B 0.9900 . ?
C2 P1 1.844(6) . ?
C2 H2A 0.9900 . ?
C2 H2B 0.9900 . ?
C3 C4 1.382(8) . ?
C3 C8 1.391(8) . ?
C3 P1 1.838(6) . ?
C4 C5 1.384(8) . ?
C4 H4 0.9500 . ?
C5 C6 1.369(8) . ?
C5 H5 0.9500 . ?
C6 C7 1.368(9) . ?
C6 H6 0.9500 . ?
C7 C8 1.389(8) . ?
C7 H7 0.9500 . ?
C8 H8 0.9500 . ?
C9 C14 1.385(8) . ?
C9 C10 1.394(8) . ?
C9 P1 1.829(6) . ?
C10 C11 1.362(8) . ?
C10 H10 0.9500 . ?
C11 C12 1.383(9) . ?
C11 H11 0.9500 . ?
C12 C13 1.398(8) . ?
C12 H12 0.9500 . ?
C13 C14 1.384(8) . ?
C13 H13 0.9500 . ?
C14 H14 0.9500 . ?
C15 C20 1.390(8) . ?
C15 C16 1.396(8) . ?
C15 P2 1.831(6) . ?
C16 C17 1.382(9) . ?
C16 H16 0.9500 . ?
C17 C18 1.384(10) . ?
C17 H17 0.9500 . ?
C18 C19 1.372(10) . ?
C18 H18 0.9500 . ?
C19 C20 1.398(8) . ?
C19 H19 0.9500 . ?
C20 H20 0.9500 . ?
C21 C22 1.385(9) . ?
C21 C26 1.390(8) . ?
C21 P2 1.828(6) . ?
C22 C23 1.387(9) . ?
C22 H22 0.9500 . ?
C23 C24 1.349(9) . ?
C23 H23 0.9500 . ?
C24 C25 1.383(9) . ?
C24 H24 0.9500 . ?
C25 C26 1.372(9) . ?
C25 H25 0.9500 . ?
C26 H26 0.9500 . ?
C27 C28 1.472(8) . ?
C27 O2 1.485(8) . ?
C27 H27A 0.9900 . ?
C27 H27B 0.9900 . ?
C28 H28A 0.9800 . ?
C28 H28B 0.9800 . ?
C28 H28C 0.9800 . ?
C29 O1 1.442(8) . ?
C29 C30 1.459(9) . ?
C29 H29A 0.9900 . ?
C29 H29B 0.9900 . ?
C30 H30A 0.9800 . ?
C30 H30B 0.9800 . ?
C30 H30C 0.9800 . ?
C31 O3 1.471(7) . ?
C31 C32 1.495(8) . ?
C31 H31A 0.9900 . ?
C31 H31B 0.9900 . ?
C32 H32A 0.9800 . ?
C32 H32B 0.9800 . ?
C32 H32C 0.9800 . ?
C33 O4 1.483(6) . ?
C33 C34 1.506(8) . ?
C33 H33A 0.9900 . ?
C33 H33B 0.9900 . ?
C34 H34A 0.9800 . ?
C34 H34B 0.9800 . ?
C34 H34C 0.9800 . ?
C41 C42 1.512(8) . ?
C41 P6 1.834(6) . ?
C41 H41A 0.9900 . ?
C41 H41B 0.9900 . ?
C42 P5 1.823(5) . ?
C42 H42A 0.9900 . ?
C42 H42B 0.9900 . ?
C43 C44 1.381(8) . ?
C43 C48 1.402(7) . ?
C43 P5 1.823(6) . ?
C44 C45 1.400(8) . ?
C44 H44 0.9500 . ?
C45 C46 1.373(9) . ?
C45 H45 0.9500 . ?
C46 C47 1.377(9) . ?
C46 H46 0.9500 . ?
C47 C48 1.409(8) . ?
C47 H47 0.9500 . ?
C48 H48 0.9500 . ?
C49 C50 1.393(8) . ?
C49 C54 1.402(8) . ?
C49 P5 1.833(5) . ?
C50 C51 1.391(8) . ?
C50 H50 0.9500 . ?
C51 C52 1.374(9) . ?
C51 H51 0.9500 . ?
C52 C53 1.383(9) . ?
C52 H52 0.9500 . ?
C53 C54 1.396(7) . ?
C53 H53 0.9500 . ?
C54 H54 0.9500 . ?
C55 C56 1.385(8) . ?
C55 C60 1.404(8) . ?
C55 P6 1.827(6) . ?
C56 C57 1.396(8) . ?
C56 H56 0.9500 . ?
C57 C58 1.370(9) . ?
C57 H57 0.9500 . ?
C58 C59 1.382(9) . ?
C58 H58 0.9500 . ?
C59 C60 1.383(8) . ?
C59 H59 0.9500 . ?
C60 H60 0.9500 . ?
C61 C66 1.374(7) . ?
C61 C62 1.390(8) . ?
C61 P6 1.835(6) . ?
C62 C63 1.382(8) . ?
C62 H62 0.9500 . ?
C63 C64 1.372(8) . ?
C63 H63 0.9500 . ?
C64 C65 1.365(9) . ?
C64 H64 0.9500 . ?
C65 C66 1.396(8) . ?
C65 H65 0.9500 . ?
C66 H66 0.9500 . ?
C67 O5 1.417(8) . ?
C67 C68 1.515(8) . ?
C67 H67A 0.9900 . ?
C67 H67B 0.9900 . ?
C68 H68A 0.9800 . ?
C68 H68B 0.9800 . ?
C68 H68C 0.9800 . ?
C69 O6 1.441(8) . ?
C69 C70 1.472(10) . ?
C69 H69A 0.9900 . ?
C69 H69B 0.9900 . ?
C70 H70A 0.9800 . ?
C70 H70B 0.9800 . ?
C70 H70C 0.9800 . ?
C71 O7 1.445(7) . ?
C71 C72 1.499(8) . ?
C71 H71A 0.9900 . ?
C71 H71B 0.9900 . ?
C72 H72A 0.9800 . ?
C72 H72B 0.9800 . ?
C72 H72C 0.9800 . ?
C73 O8 1.460(7) . ?
C73 C74 1.507(8) . ?
C73 H73A 0.9900 . ?
C73 H73B 0.9900 . ?
C74 H74A 0.9800 . ?
C74 H74B 0.9800 . ?
C74 H74C 0.9800 . ?
C81 C82 1.408(8) . ?
C81 C86 1.413(8) . ?
C81 B1 1.648(9) . ?
C82 C83 1.378(8) . ?
C82 H82 0.9500 . ?
C83 C84 1.398(8) . ?
C83 H83 0.9500 . ?
C84 C85 1.392(8) . ?
C84 H84 0.9500 . ?
C85 C86 1.379(8) . ?
C85 H85 0.9500 . ?
C86 H86 0.9500 . ?
C87 C92 1.398(8) . ?
C87 C88 1.403(8) . ?
C87 B1 1.630(9) . ?
C88 C89 1.380(9) . ?
C88 H88 0.9500 . ?
C89 C90 1.402(9) . ?
C89 H89 0.9500 . ?
C90 C91 1.379(9) . ?
C90 H90 0.9500 . ?
C91 C92 1.372(8) . ?
C91 H91 0.9500 . ?
C92 H92 0.9500 . ?
C93 C94 1.397(9) . ?
C93 C98 1.405(8) . ?
C93 B1 1.652(9) . ?
C94 C95 1.389(9) . ?
C94 H94 0.9500 . ?
C95 C96 1.372(8) . ?
C95 H95 0.9500 . ?
C96 C97 1.361(9) . ?
C96 H96 0.9500 . ?
C97 C98 1.406(9) . ?
C97 H97 0.9500 . ?
C98 H98 0.9500 . ?
C99 C104 1.384(9) . ?
C99 C100 1.403(8) . ?
C99 B1 1.679(9) . ?
C100 C101 1.386(8) . ?
C100 H100 0.9500 . ?
C101 C102 1.357(9) . ?
C101 H101 0.9500 . ?
C102 C103 1.402(8) . ?
C102 H102 0.9500 . ?
C103 C104 1.399(8) . ?
C103 H103 0.9500 . ?
C104 H104 0.9500 . ?
C111 C116 1.394(8) . ?
C111 C112 1.407(9) . ?
C111 B2 1.654(9) . ?
C112 C113 1.378(9) . ?
C112 H112 0.9500 . ?
C113 C114 1.391(9) . ?
C113 H113 0.9500 . ?
C114 C115 1.366(10) . ?
C114 H114 0.9500 . ?
C115 C116 1.409(9) . ?
C115 H115 0.9500 . ?
C116 H116 0.9500 . ?
C117 C122 1.396(9) . ?
C117 C118 1.401(9) . ?
C117 B2 1.635(10) . ?
C118 C119 1.388(10) . ?
C118 H118 0.9500 . ?
C119 C120 1.382(10) . ?
C119 H119 0.9500 . ?
C120 C121 1.391(9) . ?
C120 H120 0.9500 . ?
C121 C122 1.396(9) . ?
C121 H121 0.9500 . ?
C122 H122 0.9500 . ?
C123 C128 1.405(8) . ?
C123 C124 1.411(8) . ?
C123 B2 1.663(9) . ?
C124 C125 1.388(8) . ?
C124 H124 0.9500 . ?
C125 C126 1.388(8) . ?
C125 H125 0.9500 . ?
C126 C127 1.373(8) . ?
C126 H126 0.9500 . ?
C127 C128 1.374(8) . ?
C127 H127 0.9500 . ?
C128 H128 0.9500 . ?
C129 C130 1.398(9) . ?
C129 C134 1.406(9) . ?
C129 B2 1.632(9) . ?
C130 C131 1.409(9) . ?
C130 H130 0.9500 . ?
C131 C132 1.352(10) . ?
C131 H131 0.9500 . ?
C132 C133 1.381(9) . ?
C132 H132 0.9500 . ?
C133 C134 1.387(8) . ?
C133 H133 0.9500 . ?
C134 H134 0.9500 . ?
O1 P3 1.578(4) . ?
O2 P3 1.569(4) . ?
O3 P4 1.576(4) . ?
O4 P4 1.560(4) . ?
O5 P7 1.559(4) . ?
O6 P7 1.607(5) . ?
O7 P8 1.588(4) . ?
O8 P8 1.568(4) . ?
P1 Co1 2.2533(17) . ?
P2 Co1 2.2393(18) . ?
P3 S1 1.990(2) . ?
P3 S2 2.002(2) . ?
P4 S3 2.002(2) . ?
P4 S4 2.004(2) . ?
P5 Co2 2.2428(18) . ?
P6 Co2 2.2537(17) . ?
P7 S5 1.987(2) . ?
P7 S6 1.992(2) . ?
P8 S7 1.990(2) . ?
P8 S8 1.997(2) . ?
S1 Co1 2.3748(19) . ?
S2 Co1 2.3197(16) . ?
S3 Co1 2.3148(16) . ?
S4 Co1 2.3663(17) . ?
S5 Co2 2.3227(17) . ?
S6 Co2 2.3724(17) . ?
S7 Co2 2.3809(18) . ?
S8 Co2 2.3164(16) . ?

loop_
_geom_torsion_atom_site_label_1
_geom_torsion_atom_site_label_2
_geom_torsion_atom_site_label_3
_geom_torsion_atom_site_label_4
_geom_torsion
_geom_torsion_site_symmetry_1
_geom_torsion_site_symmetry_2
_geom_torsion_site_symmetry_3
_geom_torsion_site_symmetry_4
_geom_torsion_publ_flag
P2 C1 C2 P1 57.1(4) . . . . ?
C8 C3 C4 C5 1.0(9) . . . . ?
P1 C3 C4 C5 174.9(5) . . . . ?
C3 C4 C5 C6 -0.5(10) . . . . ?
C4 C5 C6 C7 -0.2(10) . . . . ?
C5 C6 C7 C8 0.4(10) . . . . ?
C6 C7 C8 C3 0.2(10) . . . . ?
C4 C3 C8 C7 -0.9(9) . . . . ?
P1 C3 C8 C7 -174.9(5) . . . . ?
C14 C9 C10 C11 3.8(9) . . . . ?
P1 C9 C10 C11 -175.4(5) . . . . ?
C9 C10 C11 C12 -4.0(11) . . . . ?
C10 C11 C12 C13 1.7(11) . . . . ?
C11 C12 C13 C14 0.9(10) . . . . ?
C12 C13 C14 C9 -1.0(10) . . . . ?
C10 C9 C14 C13 -1.2(9) . . . . ?
P1 C9 C14 C13 177.9(5) . . . . ?
C20 C15 C16 C17 0.7(11) . . . . ?
P2 C15 C16 C17 -179.8(6) . . . . ?
C15 C16 C17 C18 -0.8(13) . . . . ?
C16 C17 C18 C19 -1.0(14) . . . . ?
C17 C18 C19 C20 2.8(13) . . . . ?
C16 C15 C20 C19 1.1(10) . . . . ?
P2 C15 C20 C19 -178.3(5) . . . . ?
C18 C19 C20 C15 -2.9(11) . . . . ?
C26 C21 C22 C23 -0.2(9) . . . . ?
P2 C21 C22 C23 -178.6(5) . . . . ?
C21 C22 C23 C24 -0.5(10) . . . . ?
C22 C23 C24 C25 1.4(10) . . . . ?
C23 C24 C25 C26 -1.6(10) . . . . ?
C24 C25 C26 C21 1.0(10) . . . . ?
C22 C21 C26 C25 -0.1(9) . . . . ?
P2 C21 C26 C25 178.3(5) . . . . ?
P6 C41 C42 P5 -59.3(4) . . . . ?
C48 C43 C44 C45 1.3(9) . . . . ?
P5 C43 C44 C45 177.1(5) . . . . ?
C43 C44 C45 C46 0.1(9) . . . . ?
C44 C45 C46 C47 -1.1(10) . . . . ?
C45 C46 C47 C48 0.8(10) . . . . ?
C44 C43 C48 C47 -1.7(8) . . . . ?
P5 C43 C48 C47 -177.5(4) . . . . ?
C46 C47 C48 C43 0.7(9) . . . . ?
C54 C49 C50 C51 1.3(9) . . . . ?
P5 C49 C50 C51 -177.7(5) . . . . ?
C49 C50 C51 C52 -0.8(10) . . . . ?
C50 C51 C52 C53 0.2(10) . . . . ?
C51 C52 C53 C54 -0.2(10) . . . . ?
C52 C53 C54 C49 0.7(9) . . . . ?
C50 C49 C54 C53 -1.3(9) . . . . ?
P5 C49 C54 C53 177.7(4) . . . . ?
C60 C55 C56 C57 -2.5(9) . . . . ?
P6 C55 C56 C57 -175.3(5) . . . . ?
C55 C56 C57 C58 2.4(11) . . . . ?
C56 C57 C58 C59 -2.0(11) . . . . ?
C57 C58 C59 C60 1.7(11) . . . . ?
C58 C59 C60 C55 -1.8(10) . . . . ?
C56 C55 C60 C59 2.2(9) . . . . ?
P6 C55 C60 C59 174.9(5) . . . . ?
C66 C61 C62 C63 0.7(10) . . . . ?
P6 C61 C62 C63 -178.3(5) . . . . ?
C61 C62 C63 C64 -0.9(10) . . . . ?
C62 C63 C64 C65 1.0(10) . . . . ?
C63 C64 C65 C66 -0.8(10) . . . . ?
C62 C61 C66 C65 -0.5(9) . . . . ?
P6 C61 C66 C65 178.4(5) . . . . ?
C64 C65 C66 C61 0.6(9) . . . . ?
C86 C81 C82 C83 0.6(9) . . . . ?
B1 C81 C82 C83 -170.9(6) . . . . ?
C81 C82 C83 C84 -2.3(10) . . . . ?
C82 C83 C84 C85 1.4(9) . . . . ?
C83 C84 C85 C86 1.3(10) . . . . ?
C84 C85 C86 C81 -3.2(10) . . . . ?
C82 C81 C86 C85 2.2(9) . . . . ?
B1 C81 C86 C85 173.7(6) . . . . ?
C92 C87 C88 C89 -1.9(9) . . . . ?
B1 C87 C88 C89 171.6(6) . . . . ?
C87 C88 C89 C90 1.0(11) . . . . ?
C88 C89 C90 C91 0.7(10) . . . . ?
C89 C90 C91 C92 -1.3(11) . . . . ?
C90 C91 C92 C87 0.3(11) . . . . ?
C88 C87 C92 C91 1.2(9) . . . . ?
B1 C87 C92 C91 -172.2(6) . . . . ?
C98 C93 C94 C95 -1.8(9) . . . . ?
B1 C93 C94 C95 174.7(6) . . . . ?
C93 C94 C95 C96 1.3(10) . . . . ?
C94 C95 C96 C97 -0.6(9) . . . . ?
C95 C96 C97 C98 0.6(10) . . . . ?
C94 C93 C98 C97 1.8(9) . . . . ?
B1 C93 C98 C97 -174.6(6) . . . . ?
C96 C97 C98 C93 -1.3(10) . . . . ?
C104 C99 C100 C101 -1.4(9) . . . . ?
B1 C99 C100 C101 179.4(6) . . . . ?
C99 C100 C101 C102 2.2(10) . . . . ?
C100 C101 C102 C103 -2.8(10) . . . . ?
C101 C102 C103 C104 2.6(9) . . . . ?
C100 C99 C104 C103 1.3(9) . . . . ?
B1 C99 C104 C103 -179.5(5) . . . . ?
C102 C103 C104 C99 -1.9(9) . . . . ?
C116 C111 C112 C113 -0.4(10) . . . . ?
B2 C111 C112 C113 173.5(6) . . . . ?
C111 C112 C113 C114 0.3(11) . . . . ?
C112 C113 C114 C115 0.6(10) . . . . ?
C113 C114 C115 C116 -1.4(10) . . . . ?
C112 C111 C116 C115 -0.5(9) . . . . ?
B2 C111 C116 C115 -174.2(6) . . . . ?
C114 C115 C116 C111 1.4(10) . . . . ?
C122 C117 C118 C119 0.8(10) . . . . ?
B2 C117 C118 C119 -176.1(6) . . . . ?
C117 C118 C119 C120 1.1(12) . . . . ?
C118 C119 C120 C121 -2.3(11) . . . . ?
C119 C120 C121 C122 1.5(10) . . . . ?
C118 C117 C122 C121 -1.6(9) . . . . ?
B2 C117 C122 C121 175.2(6) . . . . ?
C120 C121 C122 C117 0.5(10) . . . . ?
C128 C123 C124 C125 -0.2(9) . . . . ?
B2 C123 C124 C125 173.7(6) . . . . ?
C123 C124 C125 C126 -0.9(10) . . . . ?
C124 C125 C126 C127 1.9(10) . . . . ?
C125 C126 C127 C128 -1.9(10) . . . . ?
C126 C127 C128 C123 0.8(11) . . . . ?
C124 C123 C128 C127 0.3(9) . . . . ?
B2 C123 C128 C127 -173.7(6) . . . . ?
C134 C129 C130 C131 0.0(10) . . . . ?
B2 C129 C130 C131 -178.0(6) . . . . ?
C129 C130 C131 C132 1.1(12) . . . . ?
C130 C131 C132 C133 -1.9(11) . . . . ?
C131 C132 C133 C134 1.6(10) . . . . ?
C132 C133 C134 C129 -0.5(10) . . . . ?
C130 C129 C134 C133 -0.3(9) . . . . ?
B2 C129 C134 C133 177.6(6) . . . . ?
C92 C87 B1 C81 -146.6(6) . . . . ?
C88 C87 B1 C81 40.6(8) . . . . ?
C92 C87 B1 C93 -26.7(8) . . . . ?
C88 C87 B1 C93 160.5(6) . . . . ?
C92 C87 B1 C99 91.6(7) . . . . ?
C88 C87 B1 C99 -81.2(7) . . . . ?
C82 C81 B1 C87 -159.5(6) . . . . ?
C86 C81 B1 C87 29.9(8) . . . . ?
C82 C81 B1 C93 80.6(7) . . . . ?
C86 C81 B1 C93 -90.0(7) . . . . ?
C82 C81 B1 C99 -39.1(8) . . . . ?
C86 C81 B1 C99 150.2(6) . . . . ?
C94 C93 B1 C87 -89.0(7) . . . . ?
C98 C93 B1 C87 87.2(7) . . . . ?
C94 C93 B1 C81 33.3(7) . . . . ?
C98 C93 B1 C81 -150.5(5) . . . . ?
C94 C93 B1 C99 153.7(5) . . . . ?
C98 C93 B1 C99 -30.1(8) . . . . ?
C104 C99 B1 C87 19.2(8) . . . . ?
C100 C99 B1 C87 -161.6(5) . . . . ?
C104 C99 B1 C81 -103.8(7) . . . . ?
C100 C99 B1 C81 75.3(7) . . . . ?
C104 C99 B1 C93 137.0(6) . . . . ?
C100 C99 B1 C93 -43.8(7) . . . . ?
C130 C129 B2 C117 -39.8(8) . . . . ?
C134 C129 B2 C117 142.4(6) . . . . ?
C130 C129 B2 C111 -160.3(6) . . . . ?
C134 C129 B2 C111 21.9(9) . . . . ?
C130 C129 B2 C123 79.9(7) . . . . ?
C134 C129 B2 C123 -97.9(7) . . . . ?
C122 C117 B2 C129 141.8(6) . . . . ?
C118 C117 B2 C129 -41.6(8) . . . . ?
C122 C117 B2 C111 -97.2(7) . . . . ?
C118 C117 B2 C111 79.4(7) . . . . ?
C122 C117 B2 C123 21.3(8) . . . . ?
C118 C117 B2 C123 -162.1(6) . . . . ?
C116 C111 B2 C129 96.1(7) . . . . ?
C112 C111 B2 C129 -77.2(7) . . . . ?
C116 C111 B2 C117 -25.6(9) . . . . ?
C112 C111 B2 C117 161.1(6) . . . . ?
C116 C111 B2 C123 -143.8(6) . . . . ?
C112 C111 B2 C123 42.9(8) . . . . ?
C128 C123 B2 C129 -33.7(8) . . . . ?
C124 C123 B2 C129 152.9(6) . . . . ?
C128 C123 B2 C117 87.5(7) . . . . ?
C124 C123 B2 C117 -85.9(7) . . . . ?
C128 C123 B2 C111 -154.0(6) . . . . ?
C124 C123 B2 C111 32.6(8) . . . . ?
C30 C29 O1 P3 -178.9(5) . . . . ?
C28 C27 O2 P3 -165.9(4) . . . . ?
C32 C31 O3 P4 -176.2(4) . . . . ?
C34 C33 O4 P4 -157.9(4) . . . . ?
C68 C67 O5 P7 -158.8(4) . . . . ?
C70 C69 O6 P7 172.8(5) . . . . ?
C72 C71 O7 P8 171.7(4) . . . . ?
C74 C73 O8 P8 157.3(4) . . . . ?
C14 C9 P1 C3 -42.0(6) . . . . ?
C10 C9 P1 C3 137.2(5) . . . . ?
C14 C9 P1 C2 -152.1(5) . . . . ?
C10 C9 P1 C2 27.1(6) . . . . ?
C14 C9 P1 Co1 90.0(5) . . . . ?
C10 C9 P1 Co1 -90.9(5) . . . . ?
C4 C3 P1 C9 -83.2(5) . . . . ?
C8 C3 P1 C9 90.7(5) . . . . ?
C4 C3 P1 C2 25.5(6) . . . . ?
C8 C3 P1 C2 -160.6(5) . . . . ?
C4 C3 P1 Co1 142.4(4) . . . . ?
C8 C3 P1 Co1 -43.8(5) . . . . ?
C1 C2 P1 C9 -170.8(4) . . . . ?
C1 C2 P1 C3 82.4(4) . . . . ?
C1 C2 P1 Co1 -42.2(4) . . . . ?
C22 C21 P2 C15 127.8(5) . . . . ?
C26 C21 P2 C15 -50.6(5) . . . . ?
C22 C21 P2 C1 17.7(6) . . . . ?
C26 C21 P2 C1 -160.7(5) . . . . ?
C22 C21 P2 Co1 -101.3(5) . . . . ?
C26 C21 P2 Co1 80.3(5) . . . . ?
C20 C15 P2 C21 79.7(6) . . . . ?
C16 C15 P2 C21 -99.8(6) . . . . ?
C20 C15 P2 C1 -170.9(5) . . . . ?
C16 C15 P2 C1 9.7(6) . . . . ?
C20 C15 P2 Co1 -55.5(5) . . . . ?
C16 C15 P2 Co1 125.1(5) . . . . ?
C2 C1 P2 C21 -176.2(4) . . . . ?
C2 C1 P2 C15 75.4(4) . . . . ?
C2 C1 P2 Co1 -46.4(4) . . . . ?
C27 O2 P3 O1 59.5(5) . . . . ?
C27 O2 P3 S1 -62.1(5) . . . . ?
C27 O2 P3 S2 -178.2(4) . . . . ?
C29 O1 P3 O2 -170.7(5) . . . . ?
C29 O1 P3 S1 -46.7(6) . . . . ?
C29 O1 P3 S2 71.5(5) . . . . ?
C33 O4 P4 O3 57.2(4) . . . . ?
C33 O4 P4 S3 177.9(4) . . . . ?
C33 O4 P4 S4 -65.7(4) . . . . ?
C31 O3 P4 O4 175.2(4) . . . . ?
C31 O3 P4 S3 58.0(5) . . . . ?
C31 O3 P4 S4 -59.3(5) . . . . ?
C41 C42 P5 C43 177.8(3) . . . . ?
C41 C42 P5 C49 -75.0(4) . . . . ?
C41 C42 P5 Co2 48.4(4) . . . . ?
C44 C43 P5 C42 -16.1(6) . . . . ?
C48 C43 P5 C42 159.7(4) . . . . ?
C44 C43 P5 C49 -125.4(5) . . . . ?
C48 C43 P5 C49 50.4(5) . . . . ?
C44 C43 P5 Co2 102.4(5) . . . . ?
C48 C43 P5 Co2 -81.8(5) . . . . ?
C50 C49 P5 C42 -15.2(6) . . . . ?
C54 C49 P5 C42 165.7(5) . . . . ?
C50 C49 P5 C43 95.2(5) . . . . ?
C54 C49 P5 C43 -83.8(5) . . . . ?
C50 C49 P5 Co2 -129.9(5) . . . . ?
C54 C49 P5 Co2 51.1(5) . . . . ?
C56 C55 P6 C41 -28.2(6) . . . . ?
C60 C55 P6 C41 159.2(5) . . . . ?
C56 C55 P6 C61 82.5(6) . . . . ?
C60 C55 P6 C61 -90.1(5) . . . . ?
C56 C55 P6 Co2 -143.6(5) . . . . ?
C60 C55 P6 Co2 43.8(6) . . . . ?
C42 C41 P6 C55 -80.8(4) . . . . ?
C42 C41 P6 C61 171.2(4) . . . . ?
C42 C41 P6 Co2 42.7(4) . . . . ?
C66 C61 P6 C55 -140.3(5) . . . . ?
C62 C61 P6 C55 38.6(6) . . . . ?
C66 C61 P6 C41 -30.4(6) . . . . ?
C62 C61 P6 C41 148.6(5) . . . . ?
C66 C61 P6 Co2 88.0(5) . . . . ?
C62 C61 P6 Co2 -93.0(5) . . . . ?
C67 O5 P7 O6 -179.7(5) . . . . ?
C67 O5 P7 S5 67.5(5) . . . . ?
C67 O5 P7 S6 -56.3(6) . . . . ?
C69 O6 P7 O5 64.3(5) . . . . ?
C69 O6 P7 S5 -174.7(4) . . . . ?
C69 O6 P7 S6 -60.9(5) . . . . ?
C73 O8 P8 O7 -52.3(5) . . . . ?
C73 O8 P8 S7 70.6(5) . . . . ?
C73 O8 P8 S8 -173.7(4) . . . . ?
C71 O7 P8 O8 167.0(5) . . . . ?
C71 O7 P8 S7 40.8(5) . . . . ?
C71 O7 P8 S8 -77.0(5) . . . . ?

loop_
_twin_individual_id
_twin_individual_mass_fraction_refined
_oxdiff_twin_reflns_isolated
_oxdiff_twin_reflns_overlapped
_twin_individual_twin_lattice_type
_twin_individual_twin_matrix_11
_twin_individual_twin_matrix_12
_twin_individual_twin_matrix_13
_twin_individual_twin_matrix_21
_twin_individual_twin_matrix_22
_twin_individual_twin_matrix_23
_twin_individual_twin_matrix_31
_twin_individual_twin_matrix_32
_twin_individual_twin_matrix_33
1 0.4928 2013 49142 ref 1.0000 0.0000 0.0000 0.0000 1.0000 0.0000 0.0000 0.0000 1.0000
2 0.5072 2026 49142 nmt -0.9995 -0.0002 -0.0001 -0.0001 -0.9994 0.0003 0.2924 0.0764 0.9995

loop_
_exptl_oxdiff_crystal_face_indexfrac_h
_exptl_oxdiff_crystal_face_indexfrac_k
_exptl_oxdiff_crystal_face_indexfrac_l
_exptl_oxdiff_crystal_face_x
_exptl_oxdiff_crystal_face_y
_exptl_oxdiff_crystal_face_z
0.0026 -21.0373 -21.3618 0.2136 0.8990 0.3823
-0.4529 21.2813 21.1587 -0.2108 -0.8878 -0.4090
-15.4610 7.7001 -7.6613 0.1016 0.4127 -0.9052
12.8598 4.4819 17.4282 -0.1950 -0.8086 0.5551
0.2286 5.1947 -36.0317 -0.7242 0.6861 -0.0697
-0.2286 -5.1947 36.0317 0.7242 -0.6861 0.0697
0.3100 -20.5425 23.8348 0.9196 -0.1190 0.3743
-0.7050 20.7721 -23.5226 -0.9097 0.1176 -0.3982
12.0419 4.9813 -23.6869 -0.8476 0.1122 0.5187
13.9713 -16.9507 -0.6021 0.0519 -0.0039 0.9986
-10.0265 -9.0781 25.5531 0.9303 -0.1225 -0.3458
0.4697 -26.4715 -1.8649 0.6586 0.5657 0.4963
-0.3251 26.4399 1.8535 -0.6619 -0.5685 -0.4885
0.4706 -7.4066 -34.9060 -0.3788 0.9103 0.1668
